data_1577186
loop_
_publ_author_name
'Zhou, Qifeng'
'Bao, Lin-Tao'
'Liu, Rui'
'Sun, Zhitao'
'Ye, Zhuolin'
'Jiao, Liuying'
'Fan, Wei'
'Zou, Ya'
'Yang, Hai-Bo'
'Wu, Jishan'

_publ_section_title
;
 \p-Aggregation-Free, Fused Perylene Pentamers: Synthesis, Narrowband
 Far-Red to Near-Infrared Emission, and Chiroptical Properties
;
_journal_name_full 'Chemical Science'
_journal_paper_doi 10.1039/D6SC00676K
_journal_year 2026
_chemical_formula_moiety 'C77 H91 Br, 0.25[CH3OH], 0.25[CH2Cl2]'
_chemical_formula_sum 'C77.5 H92.25 Br Cl0.75 O0.25'
_chemical_formula_weight 1134.26
_space_group_crystal_system triclinic
_space_group_IT_number 2
_space_group_name_Hall '-P 1'
_space_group_name_H-M_alt 'P -1'
_atom_sites_solution_hydrogens geom
_atom_sites_solution_primary dual
_audit_creation_date 2025-03-23
_audit_creation_method
;
Olex2 1.5
(compiled 2025.03.04 svn.red2d20d0 for OlexSys, GUI svn.r7188)
;
_audit_update_record
;
2025-09-28 deposited with the CCDC.	2026-04-29 downloaded from the CCDC.
;
_cell_angle_alpha 91.828(2)
_cell_angle_beta 92.765(2)
_cell_angle_gamma 111.670(2)
_cell_formula_units_Z 4
_cell_length_a 17.0845(5)
_cell_length_b 18.9701(5)
_cell_length_c 23.5086(7)
_cell_measurement_reflns_used 9887
_cell_measurement_temperature 106.00
_cell_measurement_theta_max 66.641
_cell_measurement_theta_min 2.510
_cell_volume 7062.2(4)
_computing_cell_refinement 'SAINT V8.40B (?, 2016)'
_computing_data_reduction 'SAINT V8.40B (?, 2016)'
_computing_molecular_graphics 'Olex2 1.5 (Dolomanov et al., 2009)'
_computing_publication_material 'Olex2 1.5 (Dolomanov et al., 2009)'
_computing_structure_refinement 'XL  (Sheldrick, 2008)'
_computing_structure_solution 'SHELXT 2018/2 (Sheldrick, 2018)'
_diffrn_ambient_temperature 106.00
_diffrn_measured_fraction_theta_full 0.986
_diffrn_measured_fraction_theta_max 0.986
_diffrn_measurement_device_type 'Bruker APEX-II CCD'
_diffrn_radiation_type CuK\a
_diffrn_radiation_wavelength 1.54178
_diffrn_reflns_av_R_equivalents 0.0522
_diffrn_reflns_av_unetI/netI 0.0302
_diffrn_reflns_Laue_measured_fraction_full 0.986
_diffrn_reflns_Laue_measured_fraction_max 0.986
_diffrn_reflns_limit_h_max 19
_diffrn_reflns_limit_h_min -20
_diffrn_reflns_limit_k_max 22
_diffrn_reflns_limit_k_min -22
_diffrn_reflns_limit_l_max 27
_diffrn_reflns_limit_l_min -28
_diffrn_reflns_number 179106
_diffrn_reflns_point_group_measured_fraction_full 0.986
_diffrn_reflns_point_group_measured_fraction_max 0.986
_diffrn_reflns_theta_full 66.814
_diffrn_reflns_theta_max 66.814
_diffrn_reflns_theta_min 1.884
_diffrn_source_current 1.1
_diffrn_source_power 0.05500000000000001
_diffrn_source_voltage 50.0
_exptl_absorpt_coefficient_mu 1.336
_exptl_absorpt_correction_T_max 0.7528
_exptl_absorpt_correction_T_min 0.6812
_exptl_absorpt_correction_type multi-scan
_exptl_absorpt_process_details
;
SADABS-2016/2 (Bruker,2016/2) was used for absorption correction.
wR2(int) was 0.0792 before and 0.0571 after correction.
The Ratio of minimum to maximum transmission is 0.9049.
The \l/2 correction factor is Not present.
;
_exptl_crystal_colour 'clear light yellow'
_exptl_crystal_colour_lustre clear
_exptl_crystal_colour_modifier light
_exptl_crystal_colour_primary yellow
_exptl_crystal_density_diffrn 1.067
_exptl_crystal_description block
_exptl_crystal_F_000 2428
_exptl_crystal_size_max 0.133
_exptl_crystal_size_mid 0.127
_exptl_crystal_size_min 0.109
_refine_diff_density_max 0.743
_refine_diff_density_min -0.771
_refine_diff_density_rms 0.055
_refine_ls_extinction_method none
_refine_ls_goodness_of_fit_ref 1.026
_refine_ls_hydrogen_treatment constr
_refine_ls_matrix_type full
_refine_ls_number_parameters 1635
_refine_ls_number_reflns 24751
_refine_ls_number_restraints 406
_refine_ls_restrained_S_all 1.041
_refine_ls_R_factor_all 0.0639
_refine_ls_R_factor_gt 0.0544
_refine_ls_shift/su_max 0.003
_refine_ls_shift/su_mean 0.000
_refine_ls_structure_factor_coef Fsqd
_refine_ls_weighting_details 'w=1/[\s^2^(Fo^2^)+(0.0669P)^2^+7.8057P] where P=(Fo^2^+2Fc^2^)/3'
_refine_ls_weighting_scheme calc
_refine_ls_wR_factor_gt 0.1396
_refine_ls_wR_factor_ref 0.1454
_reflns_Friedel_coverage 0.000
_reflns_number_gt 20739
_reflns_number_total 24751
_reflns_threshold_expression 'I > 2\s(I)'
_cod_data_source_file d6sc00676k2.cif
_cod_data_source_block cu_zqf20250322_0m
_cod_original_cell_volume 7062.1(4)
_cod_original_formula_sum 'C77.50 H92.25 Br Cl0.75 O0.25'
_cod_database_code 1577186
_shelx_shelxl_version_number 2019/1
_shelx_space_group_comment
;
The symmetry employed for this shelxl refinement is uniquely defined
by the following loop, which should always be used as a source of
symmetry information in preference to the above space-group names.
They are only intended as comments.
;
_shelx_estimated_absorpt_t_max 0.868
_shelx_estimated_absorpt_t_min 0.842
_olex2_refinement_description
;
1. Fixed Uiso
 At 1.2 times of:
  All C(H) groups
 At 1.5 times of:
  All C(H,H,H) groups
2. Restrained distances
 C81-C157 \\sim C81-C1A
 with sigma of 0.02
 C81-C80 \\sim C81-C80A
 with sigma of 0.02
 C81-C158 \\sim C81-C55
 with sigma of 0.02
 C43-C44 \\sim C43-C44A
 with sigma of 0.02
 C43-C46 \\sim C43-C46A
 with sigma of 0.02
 C43-C45 \\sim C43-C45A
 with sigma of 0.02
 C148-C149 \\sim C148-C1B
 with sigma of 0.02
 C148-C151 \\sim C148-C1C
 with sigma of 0.02
 C148-C150 \\sim C148-C56
 with sigma of 0.02
 C144-C145 \\sim C144-C114
 with sigma of 0.02
 C144-C147 \\sim C144-C1E
 with sigma of 0.02
 C144-C146 \\sim C144-C1D
 with sigma of 0.02
 C95-C97 \\sim C95-C97A
 with sigma of 0.02
 C97-C98 \\sim C97A-C98A
 with sigma of 0.02
 C97-C100 \\sim C97A-C137
 with sigma of 0.02
 C97-C99 \\sim C97A-C99A
 with sigma of 0.02
 C95-C98 \\sim C95-C98A
 with sigma of 0.04
 C95-C100 \\sim C95-C137
 with sigma of 0.04
 C95-C99 \\sim C95-C99A
 with sigma of 0.04
 C98-C100 \\sim C98A-C137
 with sigma of 0.04
 C98-C99 \\sim C98A-C99A
 with sigma of 0.04
 C100-C99 \\sim C137-C99A
 with sigma of 0.04
3. Uiso/Uaniso restraints and constraints
C81 \\sim C157 \\sim C80 \\sim C158 \\sim C55 \\sim C1A \\sim C80A: within 2A
with sigma of 0.01 and sigma for terminal atoms of 0.02 within 2A
C43 \\sim C44 \\sim C46 \\sim C45 \\sim C44A \\sim C45A \\sim C46A: within 2A
with sigma of 0.01 and sigma for terminal atoms of 0.02 within 2A
C148 \\sim C149 \\sim C151 \\sim C150 \\sim C56 \\sim C1B \\sim C1C: within 2A
with sigma of 0.01 and sigma for terminal atoms of 0.02 within 2A
C144 \\sim C145 \\sim C147 \\sim C146 \\sim C114 \\sim C1D \\sim C1E: within 2A
with sigma of 0.01 and sigma for terminal atoms of 0.02 within 2A
Br4 \\sim Br3 \\sim Br1 \\sim Br2: within 2A with sigma of 0.01 and sigma for
terminal atoms of 0.02 within 2A
C97 \\sim C98 \\sim C100 \\sim C99 \\sim C97A \\sim C137 \\sim C98A \\sim C99A:
within 2A with sigma of 0.01 and sigma for terminal atoms of 0.02 within 2A
4. Others
 Sof(C55)=Sof(H55A)=Sof(H55B)=Sof(H55C)=Sof(C1A)=Sof(H1AA)=Sof(H1AB)=Sof(H1AC)=
 Sof(C80A)=Sof(H80D)=Sof(H80E)=Sof(H80F)=1-FVAR(1)
 Sof(C157)=Sof(H15J)=Sof(H15K)=Sof(H15L)=Sof(C80)=Sof(H80A)=Sof(H80B)=
 Sof(H80C)=Sof(C158)=Sof(H15M)=Sof(H15N)=Sof(H15O)=FVAR(1)
 Sof(C44A)=Sof(H44D)=Sof(H44E)=Sof(H44F)=Sof(C45A)=Sof(H45D)=Sof(H45E)=
 Sof(H45F)=Sof(C46A)=Sof(H46D)=Sof(H46E)=Sof(H46F)=1-FVAR(2)
 Sof(C44)=Sof(H44A)=Sof(H44B)=Sof(H44C)=Sof(C46)=Sof(H46A)=Sof(H46B)=Sof(H46C)=
 Sof(C45)=Sof(H45A)=Sof(H45B)=Sof(H45C)=FVAR(2)
 Sof(C56)=Sof(H56A)=Sof(H56B)=Sof(H56C)=Sof(C1B)=Sof(H1BA)=Sof(H1BB)=Sof(H1BC)=
 Sof(C1C)=Sof(H1CA)=Sof(H1CB)=Sof(H1CC)=1-FVAR(3)
 Sof(C149)=Sof(H14A)=Sof(H14B)=Sof(H14C)=Sof(C151)=Sof(H15P)=Sof(H15Q)=
 Sof(H15R)=Sof(C150)=Sof(H15S)=Sof(H15T)=Sof(H15U)=FVAR(3)
 Sof(C114)=Sof(H11A)=Sof(H11B)=Sof(H11C)=Sof(C1D)=Sof(H1DA)=Sof(H1DB)=
 Sof(H1DC)=Sof(C1E)=Sof(H1EA)=Sof(H1EB)=Sof(H1EC)=1-FVAR(4)
 Sof(C145)=Sof(H14D)=Sof(H14E)=Sof(H14F)=Sof(C147)=Sof(H14G)=Sof(H14H)=
 Sof(H14I)=Sof(C146)=Sof(H14J)=Sof(H14K)=Sof(H14L)=FVAR(4)
 Sof(C97A)=Sof(C137)=Sof(H13J)=Sof(H13K)=Sof(H13L)=Sof(C98A)=Sof(H98D)=
 Sof(H98E)=Sof(H98F)=Sof(C99A)=Sof(H99D)=Sof(H99E)=Sof(H99F)=1-FVAR(5)
 Sof(C97)=Sof(C98)=Sof(H98A)=Sof(H98B)=Sof(H98C)=Sof(C100)=Sof(H10J)=Sof(H10K)=
 Sof(H10L)=Sof(C99)=Sof(H99A)=Sof(H99B)=Sof(H99C)=FVAR(5)
 Fixed Sof: Br2(0.9) Br4(0.875) H27(0.1) H54(0.9) H134(0.125) H113(0.875)
 Br3(0.125) Br1(0.1)
5.a Aromatic/amide H refined with riding coordinates:
 C22(H22), C25(H25), C27(H27), C47(H47), C26(H26), C8(H8), C116(H116),
 C53(H53), C52(H52), C58(H58), C12(H12), C111(H111), C54(H54), C4(H4), C62(H62),
  C34(H34), C121(H121), C36(H36), C125(H125), C71(H71), C38(H38), C85(H85),
 C134(H134), C60(H60), C113(H113), C123(H123), C83(H83), C10(H10), C89(H89),
 C152(H152), C112(H112), C139(H139), C135(H135), C92(H92), C73(H73), C136(H136),
  C141(H141), C143(H143), C96(H96), C94(H94)
5.b Idealised Me refined as rotating group:
 C131(H13A,H13B,H13C), C68(H68A,H68B,H68C), C70(H70A,H70B,H70C), C133(H13D,
 H13E,H13F), C132(H13G,H13H,H13I), C14(H14M,H14N,H14O), C18(H18A,H18B,H18C),
 C69(H69A,H69B,H69C), C78(H78A,H78B,H78C), C127(H12A,H12B,H12C), C64(H64A,H64B,
 H64C), C154(H15A,H15B,H15C), C16(H16A,H16B,H16C), C40(H40A,H40B,H40C),
 C129(H12D,H12E,H12F), C79(H79A,H79B,H79C), C1(H1A,H1B,H1C), C128(H12G,H12H,
 H12I), C102(H10A,H10B,H10C), C42(H42A,H42B,H42C), C15(H15V,H15W,H15X),
 C104(H10D,H10E,H10F), C75(H75A,H75B,H75C), C20(H20A,H20B,H20C), C66(H66A,H66B,
 H66C), C156(H15D,H15E,H15F), C77(H77A,H77B,H77C), C41(H41A,H41B,H41C),
 C103(H10G,H10H,H10I), C76(H76A,H76B,H76C), C19(H19A,H19B,H19C), C155(H15G,H15H,
 H15I), C65(H65A,H65B,H65C), C157(H15J,H15K,H15L), C80(H80A,H80B,H80C),
 C158(H15M,H15N,H15O), C149(H14A,H14B,H14C), C44(H44A,H44B,H44C), C46(H46A,H46B,
 H46C), C45(H45A,H45B,H45C), C151(H15P,H15Q,H15R), C150(H15S,H15T,H15U),
 C98(H98A,H98B,H98C), C145(H14D,H14E,H14F), C100(H10J,H10K,H10L), C147(H14G,
 H14H,H14I), C146(H14J,H14K,H14L), C99(H99A,H99B,H99C), C55(H55A,H55B,H55C),
 C1A(H1AA,H1AB,H1AC), C80A(H80D,H80E,H80F), C44A(H44D,H44E,H44F), C45A(H45D,
 H45E,H45F), C46A(H46D,H46E,H46F), C56(H56A,H56B,H56C), C1B(H1BA,H1BB,H1BC),
 C1C(H1CA,H1CB,H1CC), C114(H11A,H11B,H11C), C1D(H1DA,H1DB,H1DC), C1E(H1EA,H1EB,
 H1EC), C137(H13J,H13K,H13L), C98A(H98D,H98E,H98F), C99A(H99D,H99E,H99F)
;
_smtbx_masks_void_probe_radius 1.2
_smtbx_masks_void_truncation_radius 1.2
_olex2_submission_special_instructions 'No special instructions were received'

loop_
_space_group_symop_operation_xyz
'x, y, z'
'-x, -y, -z'

loop_
_atom_site_label
_atom_site_type_symbol
_atom_site_fract_x
_atom_site_fract_y
_atom_site_fract_z
_atom_site_U_iso_or_equiv
_atom_site_adp_type
_atom_site_occupancy
_atom_site_site_symmetry_order
_atom_site_calc_flag
_atom_site_refinement_flags_posn
_atom_site_refinement_flags_adp
_atom_site_refinement_flags_occupancy
_atom_site_disorder_assembly
_atom_site_disorder_group
Br2 Br 0.66339(2) 0.68815(2) 0.59620(2) 0.02816(8) Uani 0.9 1 d . U P A 1
Br4 Br 1.25570(2) 0.64709(2) 1.00378(2) 0.04551(10) Uani 0.875 1 d . U P B 1
C33 C 0.61319(15) 0.28631(14) 0.41358(10) 0.0277(5) Uani 1 1 d . . . . .
C7 C 0.42327(15) 0.21023(13) 0.61126(10) 0.0246(5) Uani 1 1 d . . . . .
C22 C 0.34732(14) 0.34000(13) 0.64505(9) 0.0233(5) Uani 1 1 d . . . . .
H22 H 0.302181 0.297888 0.657637 0.028 Uiso 1 1 calc R U . . .
C31 C 0.60869(14) 0.39916(14) 0.47359(10) 0.0249(5) Uani 1 1 d . . . . .
C32 C 0.57577(14) 0.31928(14) 0.45891(10) 0.0256(5) Uani 1 1 d . . . . .
C28 C 0.55368(14) 0.52622(13) 0.58505(10) 0.0243(5) Uani 1 1 d . . . . .
C48 C 0.47024(14) 0.29661(13) 0.52806(10) 0.0232(5) Uani 1 1 d . . . . .
C29 C 0.59738(14) 0.50562(13) 0.53650(10) 0.0244(5) Uani 1 1 d . . . . .
C25 C 0.46125(15) 0.55099(14) 0.67872(10) 0.0272(5) Uani 1 1 d . . . . .
H25 H 0.432498 0.561036 0.709685 0.033 Uiso 1 1 calc R U . . .
C24 C 0.43439(14) 0.47694(13) 0.65232(10) 0.0240(5) Uani 1 1 d . . . . .
C57 C 0.31546(14) 0.42061(14) 0.71802(10) 0.0259(5) Uani 1 1 d . . . . .
C27 C 0.57373(14) 0.59667(13) 0.61324(10) 0.0249(5) Uani 1 1 d . . . . .
H27 H 0.619255 0.638825 0.601104 0.030 Uiso 0.1 1 calc R U P A 2
C49 C 0.50289(14) 0.37294(13) 0.54117(9) 0.0228(5) Uani 1 1 d . . . . .
C47 C 0.50767(14) 0.26917(14) 0.48524(10) 0.0261(5) Uani 1 1 d . . . . .
H47 H 0.486542 0.216519 0.474286 0.031 Uiso 1 1 calc R U . . .
C120 C 0.81088(15) 0.42452(14) 0.80401(10) 0.0281(5) Uani 1 1 d . . . . .
C23 C 0.36577(14) 0.41226(13) 0.66985(9) 0.0238(5) Uani 1 1 d . . . . .
C30 C 0.57083(14) 0.42708(13) 0.51697(9) 0.0232(5) Uani 1 1 d . . . . .
C50 C 0.45939(14) 0.39306(13) 0.58479(9) 0.0224(5) Uani 1 1 d . . . . .
C51 C 0.48242(14) 0.46673(13) 0.60731(10) 0.0237(5) Uani 1 1 d . . . . .
C21 C 0.39548(14) 0.32955(13) 0.60147(9) 0.0224(5) Uani 1 1 d . . . . .
C117 C 0.91252(14) 0.32201(15) 0.89902(10) 0.0275(5) Uani 1 1 d . . . . .
C26 C 0.52890(15) 0.60784(14) 0.65925(10) 0.0279(5) Uani 1 1 d . . . . .
H26 H 0.546466 0.657069 0.677555 0.033 Uiso 1 1 calc R U . . .
C8 C 0.36261(16) 0.16752(14) 0.64644(11) 0.0298(5) Uani 1 1 d . . . . .
H8 H 0.306978 0.167346 0.641998 0.036 Uiso 1 1 calc R U . . .
C5 C 0.31755(14) 0.21079(13) 0.53288(9) 0.0246(5) Uani 1 1 d . . . . .
C59 C 0.26296(15) 0.38097(15) 0.81080(10) 0.0312(5) Uani 1 1 d . . . . .
C107 C 1.12546(15) 0.49275(16) 0.98085(10) 0.0331(6) Uani 1 1 d . . . . .
C116 C 0.85652(14) 0.33698(15) 0.86009(10) 0.0288(5) Uani 1 1 d . . . . .
H116 H 0.809817 0.296198 0.842230 0.035 Uiso 1 1 calc R U . . .
C53 C 0.69991(15) 0.52869(15) 0.46360(11) 0.0311(5) Uani 1 1 d . . . . .
H53 H 0.744056 0.564771 0.444811 0.037 Uiso 1 1 calc R U . . .
C52 C 0.67573(15) 0.45362(14) 0.44697(10) 0.0278(5) Uani 1 1 d . . . . .
H52 H 0.703549 0.438095 0.417866 0.033 Uiso 1 1 calc R U . . .
C58 C 0.30740(14) 0.37436(14) 0.76396(10) 0.0279(5) Uani 1 1 d . . . . .
H58 H 0.332763 0.337435 0.763379 0.033 Uiso 1 1 calc R U . . .
C110 C 0.93762(14) 0.47517(15) 0.87537(10) 0.0278(5) Uani 1 1 d . . . . .
C6 C 0.39837(14) 0.25880(13) 0.56811(10) 0.0232(5) Uani 1 1 d . . . . .
C12 C 0.50435(15) 0.21024(14) 0.61741(10) 0.0286(5) Uani 1 1 d . . . . .
H12 H 0.546100 0.240056 0.593603 0.034 Uiso 1 1 calc R U . . .
C118 C 0.97839(14) 0.38360(15) 0.92343(10) 0.0269(5) Uani 1 1 d . . . . .
C11 C 0.52573(17) 0.16701(15) 0.65814(11) 0.0326(6) Uani 1 1 d . . . . .
C111 C 0.95012(15) 0.55156(15) 0.86786(11) 0.0327(6) Uani 1 1 d . . . . .
H111 H 0.913391 0.564544 0.842311 0.039 Uiso 1 1 calc R U . . .
C54 C 0.66245(15) 0.55510(15) 0.50730(11) 0.0298(5) Uani 1 1 d . . . . .
H54 H 0.682134 0.608028 0.517057 0.036 Uiso 0.9 1 calc R U P C 1
C4 C 0.24785(15) 0.23141(15) 0.52702(10) 0.0297(5) Uani 1 1 d . . . . .
H4 H 0.247645 0.275115 0.547802 0.036 Uiso 1 1 calc R U . . .
C115 C 0.86921(14) 0.41119(15) 0.84763(10) 0.0276(5) Uani 1 1 d . . . . .
C62 C 0.27690(15) 0.47362(14) 0.71840(11) 0.0306(5) Uani 1 1 d . . . . .
H62 H 0.281306 0.504586 0.686814 0.037 Uiso 1 1 calc R U . . .
C34 C 0.56417(15) 0.25022(14) 0.36484(11) 0.0302(5) Uani 1 1 d . . . . .
H34 H 0.508046 0.248734 0.359994 0.036 Uiso 1 1 calc R U . . .
C108 C 1.06719(15) 0.51763(15) 0.94382(10) 0.0304(5) Uani 1 1 d . . . . .
C121 C 0.72626(15) 0.40524(15) 0.81418(11) 0.0297(5) Uani 1 1 d . . . . .
H121 H 0.706302 0.384344 0.849279 0.036 Uiso 1 1 calc R U . . .
C119 C 1.02986(14) 0.36052(15) 0.96115(10) 0.0286(5) Uani 1 1 d . . . . .
C109 C 0.99502(14) 0.45958(14) 0.91403(10) 0.0267(5) Uani 1 1 d . . . . .
C106 C 1.10329(14) 0.41311(16) 0.98983(10) 0.0315(6) Uani 1 1 d . . . . .
C86 C 0.83994(15) 0.20191(15) 0.95006(11) 0.0309(5) Uani 1 1 d . . . . .
C36 C 0.67706(17) 0.21809(16) 0.33179(12) 0.0364(6) Uani 1 1 d . . . . .
H36 H 0.699239 0.195047 0.303581 0.044 Uiso 1 1 calc R U . . .
C138 C 0.93956(15) 0.20071(15) 0.87370(11) 0.0332(6) Uani 1 1 d . . . . .
C125 C 0.83985(16) 0.45421(16) 0.75221(11) 0.0337(6) Uani 1 1 d . . . . .
H125 H 0.897819 0.467810 0.745389 0.040 Uiso 1 1 calc R U . . .
C71 C 0.31725(16) 0.14580(14) 0.50366(11) 0.0306(5) Uani 1 1 d . . . . .
H71 H 0.364250 0.130858 0.509225 0.037 Uiso 1 1 calc R U . . .
C38 C 0.69489(16) 0.28776(15) 0.42143(11) 0.0331(6) Uani 1 1 d . . . . .
H38 H 0.728851 0.312739 0.454708 0.040 Uiso 1 1 calc R U . . .
C122 C 0.67024(15) 0.41616(15) 0.77351(11) 0.0313(5) Uani 1 1 d . . . . .
C61 C 0.23188(16) 0.48208(15) 0.76433(12) 0.0348(6) Uani 1 1 d . . . . .
C87 C 0.92022(14) 0.24862(15) 0.92128(10) 0.0297(5) Uani 1 1 d . . . . .
C85 C 0.83904(16) 0.19264(16) 1.00863(11) 0.0350(6) Uani 1 1 d . . . . .
H85 H 0.890220 0.214217 1.031713 0.042 Uiso 1 1 calc R U . . .
C134 C 1.20293(16) 0.53857(17) 1.00848(12) 0.0383(6) Uani 1 1 d . . . . .
H134 H 1.223437 0.591828 1.004143 0.046 Uiso 0.125 1 calc R U P B 2
C60 C 0.22657(16) 0.43574(15) 0.80978(11) 0.0350(6) Uani 1 1 d . . . . .
H60 H 0.196821 0.441658 0.841562 0.042 Uiso 1 1 calc R U . . .
C37 C 0.72762(16) 0.25253(16) 0.38048(12) 0.0359(6) Uani 1 1 d . . . . .
C88 C 1.00036(15) 0.28304(16) 0.96324(10) 0.0316(6) Uani 1 1 d . . . . .
C72 C 0.24998(17) 0.10240(15) 0.46666(11) 0.0360(6) Uani 1 1 d . . . . .
C113 C 1.07398(16) 0.59147(16) 0.93472(11) 0.0365(6) Uani 1 1 d . . . . .
H113 H 1.119003 0.632474 0.953916 0.044 Uiso 0.875 1 calc R U P D 1
C124 C 0.78475(17) 0.46429(16) 0.71009(11) 0.0360(6) Uani 1 1 d . . . . .
C35 C 0.59507(17) 0.21595(15) 0.32264(12) 0.0349(6) Uani 1 1 d . . . . .
C9 C 0.38172(17) 0.12471(15) 0.68833(12) 0.0363(6) Uani 1 1 d . . . . .
C82 C 0.68827(16) 0.13437(16) 0.94117(12) 0.0365(6) Uani 1 1 d . . . . .
C123 C 0.70102(16) 0.44561(16) 0.72244(11) 0.0350(6) Uani 1 1 d . . . . .
H123 H 0.663200 0.453393 0.694632 0.042 Uiso 1 1 calc R U . . .
C84 C 0.76480(17) 0.15249(16) 1.03395(11) 0.0369(6) Uani 1 1 d . . . . .
C83 C 0.69025(16) 0.12451(16) 0.99983(12) 0.0394(6) Uani 1 1 d . . . . .
H83 H 0.638964 0.097837 1.016829 0.047 Uiso 1 1 calc R U . . .
C10 C 0.46400(18) 0.12553(15) 0.69277(12) 0.0378(6) Uani 1 1 d . . . . .
H10 H 0.477968 0.096347 0.720775 0.045 Uiso 1 1 calc R U . . .
C89 C 1.04672(16) 0.25155(17) 0.99766(11) 0.0361(6) Uani 1 1 d . . . . .
H89 H 1.028332 0.198083 1.000402 0.043 Uiso 1 1 calc R U . . .
C130 C 0.57672(16) 0.39686(17) 0.78434(12) 0.0368(6) Uani 1 1 d . . . . .
C140 C 0.97404(17) 0.18097(19) 0.77698(12) 0.0446(7) Uani 1 1 d . . . . .
C152 C 0.76441(15) 0.17203(15) 0.91716(11) 0.0334(6) Uani 1 1 d . . . . .
H152 H 0.764688 0.177419 0.877121 0.040 Uiso 1 1 calc R U . . .
C112 C 1.01604(17) 0.60721(17) 0.89788(11) 0.0376(6) Uani 1 1 d . . . . .
H112 H 1.022817 0.658723 0.893574 0.045 Uiso 1 1 calc R U . . .
C13 C 0.61680(18) 0.16878(18) 0.66487(13) 0.0428(7) Uani 1 1 d . . . . .
C67 C 0.25606(16) 0.33267(18) 0.86254(11) 0.0392(6) Uani 1 1 d . . . . .
C139 C 0.95145(15) 0.22371(17) 0.81861(11) 0.0361(6) Uani 1 1 d . . . . .
H139 H 0.944270 0.269180 0.808616 0.043 Uiso 1 1 calc R U . . .
Br3 Br 1.18072(17) 0.66572(14) 0.96262(12) 0.0524(6) Uani 0.125 1 d . U P E 2
C135 C 1.25143(17) 0.50780(19) 1.04262(12) 0.0427(7) Uani 1 1 d . . . . .
H135 H 1.303488 0.541435 1.060498 0.051 Uiso 1 1 calc R U . . .
C90 C 1.12039(16) 0.29983(18) 1.02792(10) 0.0371(6) Uani 1 1 d . . . . .
C92 C 1.17314(18) 0.27431(18) 1.12272(12) 0.0420(7) Uani 1 1 d . . . . .
H92 H 1.144337 0.303124 1.139634 0.050 Uiso 1 1 calc R U . . .
C3 C 0.17777(16) 0.18850(16) 0.49080(11) 0.0359(6) Uani 1 1 d . . . . .
C91 C 1.16990(17) 0.26462(19) 1.06433(12) 0.0428(7) Uani 1 1 d . . . . .
C131 C 0.52114(16) 0.34237(17) 0.73645(12) 0.0403(6) Uani 1 1 d . . . . .
H13A H 0.461599 0.330205 0.743456 0.060 Uiso 1 1 calc R U . . .
H13B H 0.532979 0.295595 0.735280 0.060 Uiso 1 1 calc R U . . .
H13C H 0.533201 0.366351 0.699903 0.060 Uiso 1 1 calc R U . . .
C105 C 1.15061(15) 0.38065(17) 1.02401(10) 0.0348(6) Uani 1 1 d . . . . .
C73 C 0.18096(17) 0.12465(17) 0.46100(11) 0.0397(6) Uani 1 1 d . . . . .
H73 H 0.134166 0.095285 0.435886 0.048 Uiso 1 1 calc R U . . .
C68 C 0.16314(17) 0.29381(18) 0.87490(12) 0.0429(7) Uani 1 1 d . . . . .
H68A H 0.132308 0.260346 0.842023 0.064 Uiso 1 1 calc R U . . .
H68B H 0.138838 0.332425 0.882012 0.064 Uiso 1 1 calc R U . . .
H68C H 0.158778 0.263782 0.908590 0.064 Uiso 1 1 calc R U . . .
C126 C 0.81350(19) 0.49295(19) 0.65138(12) 0.0467(7) Uani 1 1 d . . . . .
C136 C 1.22739(17) 0.4329(2) 1.05108(11) 0.0434(7) Uani 1 1 d . . . . .
H136 H 1.261669 0.415026 1.075077 0.052 Uiso 1 1 calc R U . . .
C81 C 0.60527(17) 0.10829(19) 0.90436(14) 0.0486(8) Uani 1 1 d D U . . .
C70 C 0.2901(2) 0.2694(2) 0.85218(14) 0.0541(9) Uani 1 1 d . . . . .
H70A H 0.280252 0.237403 0.885028 0.081 Uiso 1 1 calc R U . . .
H70B H 0.350770 0.291973 0.847067 0.081 Uiso 1 1 calc R U . . .
H70C H 0.260968 0.238417 0.817827 0.081 Uiso 1 1 calc R U . . .
C153 C 0.76644(19) 0.14234(19) 1.09882(13) 0.0481(7) Uani 1 1 d . . . . .
C141 C 0.98692(19) 0.11695(18) 0.79290(14) 0.0500(8) Uani 1 1 d . . . . .
H141 H 1.003424 0.088357 0.765316 0.060 Uiso 1 1 calc R U . . .
C93 C 1.2187(2) 0.2420(2) 1.15766(13) 0.0521(8) Uani 1 1 d . . . . .
C143 C 0.95071(18) 0.13431(17) 0.88753(14) 0.0452(7) Uani 1 1 d . . . . .
H143 H 0.940374 0.116980 0.924918 0.054 Uiso 1 1 calc R U . . .
C2 C 0.09937(17) 0.20893(18) 0.48306(12) 0.0428(7) Uani 1 1 d . . . . .
C74 C 0.2509(2) 0.03227(18) 0.43263(14) 0.0496(8) Uani 1 1 d . . . . .
C63 C 0.18997(19) 0.54068(17) 0.76617(15) 0.0486(8) Uani 1 1 d . . . . .
C43 C 0.54023(19) 0.17944(19) 0.26834(13) 0.0477(7) Uani 1 1 d D U . . .
C17 C 0.3153(2) 0.07802(18) 0.72789(14) 0.0520(8) Uani 1 1 d . . . . .
C133 C 0.5583(2) 0.4698(2) 0.78544(17) 0.0598(9) Uani 1 1 d . . . . .
H13D H 0.575029 0.495631 0.750014 0.090 Uiso 1 1 calc R U . . .
H13E H 0.590201 0.503341 0.818013 0.090 Uiso 1 1 calc R U . . .
H13F H 0.497766 0.457337 0.788998 0.090 Uiso 1 1 calc R U . . .
C39 C 0.81538(18) 0.24950(19) 0.39245(14) 0.0482(7) Uani 1 1 d . . . . .
C132 C 0.55348(18) 0.3596(3) 0.84051(14) 0.0634(10) Uani 1 1 d . . . . .
H13G H 0.493538 0.348306 0.845592 0.095 Uiso 1 1 calc R U . . .
H13H H 0.587648 0.394039 0.871947 0.095 Uiso 1 1 calc R U . . .
H13I H 0.564235 0.312266 0.840243 0.095 Uiso 1 1 calc R U . . .
C14 C 0.6162(3) 0.0922(2) 0.68395(17) 0.0687(11) Uani 1 1 d . . . . .
H14M H 0.580718 0.051667 0.656532 0.103 Uiso 1 1 calc R U . . .
H14N H 0.593566 0.082996 0.721693 0.103 Uiso 1 1 calc R U . . .
H14O H 0.673904 0.092893 0.685836 0.103 Uiso 1 1 calc R U . . .
C101 C 1.2228(2) 0.2556(2) 1.22232(14) 0.0580(9) Uani 1 1 d . . . . .
C142 C 0.9765(2) 0.09259(19) 0.84833(16) 0.0572(9) Uani 1 1 d . . . . .
C96 C 1.2116(2) 0.2228(3) 1.03908(14) 0.0698(12) Uani 1 1 d . . . . .
H96 H 1.208003 0.215774 0.998713 0.084 Uiso 1 1 calc R U . . .
C18 C 0.3484(2) 0.0992(2) 0.79038(14) 0.0623(9) Uani 1 1 d . . . . .
H18A H 0.365863 0.154197 0.797681 0.094 Uiso 1 1 calc R U . . .
H18B H 0.396803 0.084205 0.798026 0.094 Uiso 1 1 calc R U . . .
H18C H 0.303610 0.072753 0.815363 0.094 Uiso 1 1 calc R U . . .
C148 C 0.9873(2) 0.2086(2) 0.71626(13) 0.0564(8) Uani 1 1 d D U . . .
C69 C 0.3049(2) 0.3841(2) 0.91371(13) 0.0653(10) Uani 1 1 d . . . . .
H69A H 0.282595 0.424171 0.920426 0.098 Uiso 1 1 calc R U . . .
H69B H 0.364743 0.407144 0.906091 0.098 Uiso 1 1 calc R U . . .
H69C H 0.298848 0.354069 0.947523 0.098 Uiso 1 1 calc R U . . .
C78 C 0.1077(2) 0.2812(2) 0.51693(17) 0.0652(10) Uani 1 1 d . . . . .
H78A H 0.115826 0.274621 0.557684 0.098 Uiso 1 1 calc R U . . .
H78B H 0.056397 0.292081 0.509968 0.098 Uiso 1 1 calc R U . . .
H78C H 0.156428 0.323629 0.504974 0.098 Uiso 1 1 calc R U . . .
C127 C 0.9061(2) 0.5099(3) 0.64555(15) 0.0757(13) Uani 1 1 d . . . . .
H12A H 0.939459 0.549951 0.674027 0.114 Uiso 1 1 calc R U . . .
H12B H 0.921002 0.527012 0.607242 0.114 Uiso 1 1 calc R U . . .
H12C H 0.918022 0.463921 0.651578 0.114 Uiso 1 1 calc R U . . .
C64 C 0.0948(2) 0.4999(2) 0.77016(19) 0.0679(11) Uani 1 1 d . . . . .
H64A H 0.068093 0.537531 0.772444 0.102 Uiso 1 1 calc R U . . .
H64B H 0.084252 0.470393 0.804336 0.102 Uiso 1 1 calc R U . . .
H64C H 0.071198 0.465817 0.736258 0.102 Uiso 1 1 calc R U . . .
C154 C 0.6886(2) 0.0813(2) 1.11627(14) 0.0649(10) Uani 1 1 d . . . . .
H15A H 0.639518 0.094790 1.106880 0.097 Uiso 1 1 calc R U . . .
H15B H 0.693558 0.075853 1.157451 0.097 Uiso 1 1 calc R U . . .
H15C H 0.681497 0.033238 1.095933 0.097 Uiso 1 1 calc R U . . .
C16 C 0.6598(2) 0.1837(2) 0.60911(17) 0.0666(11) Uani 1 1 d . . . . .
H16A H 0.714645 0.178378 0.613790 0.100 Uiso 1 1 calc R U . . .
H16B H 0.668091 0.235260 0.598266 0.100 Uiso 1 1 calc R U . . .
H16C H 0.624411 0.146931 0.579244 0.100 Uiso 1 1 calc R U . . .
C40 C 0.8496(2) 0.2266(2) 0.33838(17) 0.0637(10) Uani 1 1 d . . . . .
H40A H 0.810425 0.176867 0.322879 0.096 Uiso 1 1 calc R U . . .
H40B H 0.904908 0.223958 0.347965 0.096 Uiso 1 1 calc R U . . .
H40C H 0.855412 0.264533 0.309872 0.096 Uiso 1 1 calc R U . . .
C129 C 0.7623(2) 0.4303(2) 0.60467(14) 0.0600(9) Uani 1 1 d . . . . .
H12D H 0.775915 0.384916 0.609513 0.090 Uiso 1 1 calc R U . . .
H12E H 0.777152 0.449303 0.566815 0.090 Uiso 1 1 calc R U . . .
H12F H 0.701780 0.417455 0.608352 0.090 Uiso 1 1 calc R U . . .
C79 C 0.0236(2) 0.1431(2) 0.50208(17) 0.0631(10) Uani 1 1 d . . . . .
H79A H 0.013589 0.097782 0.477187 0.095 Uiso 1 1 calc R U . . .
H79B H -0.026504 0.156683 0.499734 0.095 Uiso 1 1 calc R U . . .
H79C H 0.034979 0.132577 0.541515 0.095 Uiso 1 1 calc R U . . .
C1 C 0.0842(2) 0.2212(3) 0.41976(15) 0.0663(10) Uani 1 1 d . . . . .
H1A H 0.134220 0.261218 0.406837 0.099 Uiso 1 1 calc R U . . .
H1B H 0.035330 0.236221 0.414968 0.099 Uiso 1 1 calc R U . . .
H1C H 0.073363 0.173833 0.397142 0.099 Uiso 1 1 calc R U . . .
C128 C 0.7937(3) 0.5634(2) 0.64019(16) 0.0654(10) Uani 1 1 d . . . . .
H12G H 0.733291 0.551827 0.643708 0.098 Uiso 1 1 calc R U . . .
H12H H 0.808450 0.579306 0.601612 0.098 Uiso 1 1 calc R U . . .
H12I H 0.826450 0.604547 0.668058 0.098 Uiso 1 1 calc R U . . .
C102 C 1.2828(3) 0.3371(2) 1.23761(16) 0.0692(10) Uani 1 1 d . . . . .
H10A H 1.260240 0.372407 1.220041 0.104 Uiso 1 1 calc R U . . .
H10B H 1.338278 0.344935 1.223472 0.104 Uiso 1 1 calc R U . . .
H10C H 1.288405 0.346337 1.279134 0.104 Uiso 1 1 calc R U . . .
C42 C 0.8789(2) 0.3264(2) 0.41523(18) 0.0700(11) Uani 1 1 d . . . . .
H42A H 0.880665 0.364930 0.387993 0.105 Uiso 1 1 calc R U . . .
H42B H 0.934915 0.323641 0.420459 0.105 Uiso 1 1 calc R U . . .
H42C H 0.861945 0.340146 0.451904 0.105 Uiso 1 1 calc R U . . .
C15 C 0.6661(2) 0.2303(3) 0.7103(2) 0.0903(16) Uani 1 1 d . . . . .
H15V H 0.634315 0.223439 0.744670 0.135 Uiso 1 1 calc R U . . .
H15W H 0.674614 0.280371 0.695898 0.135 Uiso 1 1 calc R U . . .
H15X H 0.720984 0.226763 0.719610 0.135 Uiso 1 1 calc R U . . .
C104 C 1.1364(3) 0.2452(3) 1.24334(14) 0.0789(13) Uani 1 1 d . . . . .
H10D H 1.140972 0.253260 1.284939 0.118 Uiso 1 1 calc R U . . .
H10E H 1.096670 0.193531 1.232552 0.118 Uiso 1 1 calc R U . . .
H10F H 1.115931 0.281987 1.226029 0.118 Uiso 1 1 calc R U . . .
C94 C 1.2608(3) 0.2015(3) 1.13072(16) 0.0739(12) Uani 1 1 d . . . . .
H94 H 1.292539 0.180073 1.153802 0.089 Uiso 1 1 calc R U . . .
C75 C 0.2401(3) 0.0413(2) 0.36928(16) 0.0762(12) Uani 1 1 d . . . . .
H75A H 0.185371 0.045544 0.360498 0.114 Uiso 1 1 calc R U . . .
H75B H 0.242415 -0.003079 0.347999 0.114 Uiso 1 1 calc R U . . .
H75C H 0.285399 0.087239 0.358366 0.114 Uiso 1 1 calc R U . . .
C20 C 0.2328(2) 0.0922(3) 0.72026(19) 0.0883(16) Uani 1 1 d . . . . .
H20A H 0.193968 0.064698 0.748489 0.132 Uiso 1 1 calc R U . . .
H20B H 0.206846 0.074126 0.681791 0.132 Uiso 1 1 calc R U . . .
H20C H 0.244677 0.146666 0.725611 0.132 Uiso 1 1 calc R U . . .
C66 C 0.2077(3) 0.5896(2) 0.7162(2) 0.0898(16) Uani 1 1 d . . . . .
H66A H 0.182402 0.558289 0.681259 0.135 Uiso 1 1 calc R U . . .
H66B H 0.268805 0.613964 0.713581 0.135 Uiso 1 1 calc R U . . .
H66C H 0.183380 0.628664 0.721076 0.135 Uiso 1 1 calc R U . . .
Br1 Br 0.7269(2) 0.6565(2) 0.54421(19) 0.0676(10) Uani 0.1 1 d . U P F 2
C156 C 0.7769(3) 0.2170(2) 1.13034(16) 0.0810(13) Uani 1 1 d . . . . .
H15D H 0.828076 0.257205 1.119020 0.122 Uiso 1 1 calc R U . . .
H15E H 0.781628 0.211490 1.171544 0.122 Uiso 1 1 calc R U . . .
H15F H 0.727762 0.230222 1.120759 0.122 Uiso 1 1 calc R U . . .
C95 C 1.2590(3) 0.1906(3) 1.07203(17) 0.0933(17) Uani 1 1 d D . . . .
C77 C 0.1804(3) -0.0388(2) 0.44992(19) 0.0808(12) Uani 1 1 d . . . . .
H77A H 0.187709 -0.044495 0.490909 0.121 Uiso 1 1 calc R U . . .
H77B H 0.182358 -0.083377 0.428679 0.121 Uiso 1 1 calc R U . . .
H77C H 0.125776 -0.034364 0.441319 0.121 Uiso 1 1 calc R U . . .
C41 C 0.8074(3) 0.1905(3) 0.4364(2) 0.0938(17) Uani 1 1 d . . . . .
H41A H 0.792439 0.207643 0.472584 0.141 Uiso 1 1 calc R U . . .
H41B H 0.861357 0.183678 0.442141 0.141 Uiso 1 1 calc R U . . .
H41C H 0.763360 0.142038 0.422775 0.141 Uiso 1 1 calc R U . . .
C103 C 1.2556(4) 0.2005(3) 1.25355(16) 0.0949(17) Uani 1 1 d . . . . .
H10G H 1.313456 0.209695 1.243628 0.142 Uiso 1 1 calc R U . . .
H10H H 1.219278 0.147976 1.242005 0.142 Uiso 1 1 calc R U . . .
H10I H 1.254743 0.208810 1.294837 0.142 Uiso 1 1 calc R U . . .
C76 C 0.3336(3) 0.0183(3) 0.4447(2) 0.0985(17) Uani 1 1 d . . . . .
H76A H 0.381111 0.060665 0.431547 0.148 Uiso 1 1 calc R U . . .
H76B H 0.329558 -0.029063 0.424541 0.148 Uiso 1 1 calc R U . . .
H76C H 0.342500 0.014313 0.485828 0.148 Uiso 1 1 calc R U . . .
C19 C 0.2966(3) -0.0063(2) 0.7150(2) 0.0925(15) Uani 1 1 d . . . . .
H19A H 0.347977 -0.016754 0.722917 0.139 Uiso 1 1 calc R U . . .
H19B H 0.277376 -0.019452 0.674701 0.139 Uiso 1 1 calc R U . . .
H19C H 0.252464 -0.036665 0.738966 0.139 Uiso 1 1 calc R U . . .
C155 C 0.8425(3) 0.1226(4) 1.11722(17) 0.0993(18) Uani 1 1 d . . . . .
H15G H 0.837786 0.074662 1.097644 0.149 Uiso 1 1 calc R U . . .
H15H H 0.844204 0.117280 1.158547 0.149 Uiso 1 1 calc R U . . .
H15I H 0.894421 0.163163 1.107286 0.149 Uiso 1 1 calc R U . . .
C65 C 0.2239(3) 0.5926(2) 0.8209(2) 0.0826(13) Uani 1 1 d . . . . .
H65A H 0.197206 0.630303 0.822722 0.124 Uiso 1 1 calc R U . . .
H65B H 0.285169 0.618728 0.820295 0.124 Uiso 1 1 calc R U . . .
H65C H 0.210800 0.561860 0.854375 0.124 Uiso 1 1 calc R U . . .
C157 C 0.6102(3) 0.0584(3) 0.8521(2) 0.0627(14) Uani 0.743(5) 1 d D U P G 1
H15J H 0.657651 0.087436 0.829972 0.094 Uiso 0.743(5) 1 calc R U P G 1
H15K H 0.557560 0.043150 0.828041 0.094 Uiso 0.743(5) 1 calc R U P G 1
H15L H 0.618501 0.012954 0.865231 0.094 Uiso 0.743(5) 1 calc R U P G 1
C144 C 0.9972(4) 0.0248(3) 0.8667(2) 0.0979(15) Uani 1 1 d D U . . .
C80 C 0.5943(3) 0.1796(3) 0.8804(3) 0.0653(15) Uani 0.743(5) 1 d D U P G 1
H80A H 0.594887 0.214696 0.912142 0.098 Uiso 0.743(5) 1 calc R U P G 1
H80B H 0.540450 0.164357 0.857791 0.098 Uiso 0.743(5) 1 calc R U P G 1
H80C H 0.640700 0.204940 0.856296 0.098 Uiso 0.743(5) 1 calc R U P G 1
C158 C 0.5284(3) 0.0655(4) 0.9350(3) 0.0755(19) Uani 0.743(5) 1 d D U P G 1
H15M H 0.533712 0.019707 0.949866 0.113 Uiso 0.743(5) 1 calc R U P G 1
H15N H 0.478222 0.051100 0.908566 0.113 Uiso 0.743(5) 1 calc R U P G 1
H15O H 0.522826 0.097818 0.966760 0.113 Uiso 0.743(5) 1 calc R U P G 1
C149 C 1.0525(4) 0.2833(3) 0.7165(2) 0.0714(19) Uani 0.704(6) 1 d D U P H 1
H14A H 1.055624 0.301855 0.677908 0.107 Uiso 0.704(6) 1 calc R U P H 1
H14B H 1.106874 0.280659 0.729014 0.107 Uiso 0.704(6) 1 calc R U P H 1
H14C H 1.039317 0.317990 0.742638 0.107 Uiso 0.704(6) 1 calc R U P H 1
C44 C 0.4512(3) 0.1294(4) 0.2809(2) 0.0742(17) Uani 0.757(6) 1 d D U P I 1
H44A H 0.426019 0.159209 0.303128 0.111 Uiso 0.757(6) 1 calc R U P I 1
H44B H 0.452753 0.086754 0.302711 0.111 Uiso 0.757(6) 1 calc R U P I 1
H44C H 0.417363 0.110020 0.244937 0.111 Uiso 0.757(6) 1 calc R U P I 1
C46 C 0.5254(5) 0.2441(4) 0.2340(2) 0.0856(19) Uani 0.757(6) 1 d D U P I 1
H46A H 0.489033 0.221551 0.199471 0.128 Uiso 0.757(6) 1 calc R U P I 1
H46B H 0.579760 0.280383 0.223317 0.128 Uiso 0.757(6) 1 calc R U P I 1
H46C H 0.498218 0.270512 0.257850 0.128 Uiso 0.757(6) 1 calc R U P I 1
C45 C 0.5770(4) 0.1391(5) 0.2299(3) 0.119(3) Uani 0.757(6) 1 d D U P I 1
H45A H 0.572351 0.090573 0.245541 0.178 Uiso 0.757(6) 1 calc R U P I 1
H45B H 0.636610 0.170190 0.226180 0.178 Uiso 0.757(6) 1 calc R U P I 1
H45C H 0.546570 0.129734 0.192286 0.178 Uiso 0.757(6) 1 calc R U P I 1
C151 C 0.8992(3) 0.2068(4) 0.6926(2) 0.0685(16) Uani 0.704(6) 1 d D U P H 1
H15P H 0.884053 0.244163 0.714487 0.103 Uiso 0.704(6) 1 calc R U P H 1
H15Q H 0.856402 0.155953 0.696063 0.103 Uiso 0.704(6) 1 calc R U P H 1
H15R H 0.901969 0.219023 0.652355 0.103 Uiso 0.704(6) 1 calc R U P H 1
C97 C 1.2896(6) 0.1267(5) 1.0459(4) 0.078(2) Uani 0.551(7) 1 d D U P J 1
C150 C 1.0049(4) 0.1494(4) 0.6777(2) 0.0763(18) Uani 0.704(6) 1 d D U P H 1
H15S H 1.007704 0.164877 0.638263 0.114 Uiso 0.704(6) 1 calc R U P H 1
H15T H 0.959339 0.099728 0.679734 0.114 Uiso 0.704(6) 1 calc R U P H 1
H15U H 1.058683 0.146036 0.690713 0.114 Uiso 0.704(6) 1 calc R U P H 1
C98 C 1.3882(7) 0.1600(8) 1.0747(7) 0.111(4) Uani 0.551(7) 1 d D U P J 1
H98A H 1.413071 0.215093 1.071407 0.166 Uiso 0.551(7) 1 calc R U P J 1
H98B H 1.421657 0.135966 1.054606 0.166 Uiso 0.551(7) 1 calc R U P J 1
H98C H 1.388023 0.148394 1.115031 0.166 Uiso 0.551(7) 1 calc R U P J 1
C145 C 1.0092(7) 0.0186(5) 0.9320(4) 0.084(3) Uani 0.523(7) 1 d D U P K 1
H14D H 1.042691 0.068896 0.949756 0.127 Uiso 0.523(7) 1 calc R U P K 1
H14E H 1.038575 -0.016198 0.939214 0.127 Uiso 0.523(7) 1 calc R U P K 1
H14F H 0.953887 -0.000792 0.948186 0.127 Uiso 0.523(7) 1 calc R U P K 1
C100 C 1.3009(9) 0.1351(9) 0.9840(5) 0.112(4) Uani 0.551(7) 1 d D U P J 1
H10J H 1.245531 0.115979 0.962965 0.168 Uiso 0.551(7) 1 calc R U P J 1
H10K H 1.334334 0.106004 0.971204 0.168 Uiso 0.551(7) 1 calc R U P J 1
H10L H 1.330254 0.188849 0.976910 0.168 Uiso 0.551(7) 1 calc R U P J 1
C147 C 0.9664(9) -0.0434(5) 0.8342(5) 0.102(3) Uani 0.523(7) 1 d D U P K 1
H14G H 0.904578 -0.064088 0.832965 0.153 Uiso 0.523(7) 1 calc R U P K 1
H14H H 0.987957 -0.079657 0.851259 0.153 Uiso 0.523(7) 1 calc R U P K 1
H14I H 0.984896 -0.034596 0.795317 0.153 Uiso 0.523(7) 1 calc R U P K 1
C146 C 1.1075(5) 0.0560(5) 0.8585(5) 0.095(3) Uani 0.523(7) 1 d D U P K 1
H14J H 1.118402 0.064713 0.818303 0.143 Uiso 0.523(7) 1 calc R U P K 1
H14K H 1.128448 0.017101 0.871265 0.143 Uiso 0.523(7) 1 calc R U P K 1
H14L H 1.136603 0.103406 0.881516 0.143 Uiso 0.523(7) 1 calc R U P K 1
C99 C 1.2489(6) 0.0461(5) 1.0642(5) 0.113(3) Uani 0.551(7) 1 d D U P J 1
H99A H 1.256572 0.045495 1.105728 0.169 Uiso 0.551(7) 1 calc R U P J 1
H99B H 1.275282 0.013997 1.046008 0.169 Uiso 0.551(7) 1 calc R U P J 1
H99C H 1.188454 0.026493 1.052678 0.169 Uiso 0.551(7) 1 calc R U P J 1
C55 C 0.5447(8) 0.1408(10) 0.9362(6) 0.063(3) Uani 0.257(5) 1 d D U P G 2
H55A H 0.539117 0.123618 0.975159 0.095 Uiso 0.257(5) 1 calc R U P G 2
H55B H 0.488969 0.122319 0.915606 0.095 Uiso 0.257(5) 1 calc R U P G 2
H55C H 0.568579 0.196416 0.937295 0.095 Uiso 0.257(5) 1 calc R U P G 2
C1A C 0.5623(9) 0.0204(7) 0.9094(7) 0.069(4) Uani 0.257(5) 1 d D U P G 2
H1AA H 0.600600 -0.004154 0.897242 0.104 Uiso 0.257(5) 1 calc R U P G 2
H1AB H 0.509871 0.000825 0.885015 0.104 Uiso 0.257(5) 1 calc R U P G 2
H1AC H 0.549574 0.009412 0.949108 0.104 Uiso 0.257(5) 1 calc R U P G 2
C80A C 0.6130(8) 0.1309(11) 0.8460(5) 0.069(4) Uani 0.257(5) 1 d D U P G 2
H80D H 0.639349 0.186405 0.845691 0.104 Uiso 0.257(5) 1 calc R U P G 2
H80E H 0.556884 0.113708 0.826087 0.104 Uiso 0.257(5) 1 calc R U P G 2
H80F H 0.648080 0.108044 0.826598 0.104 Uiso 0.257(5) 1 calc R U P G 2
C44A C 0.4970(13) 0.0977(9) 0.2868(8) 0.090(5) Uani 0.243(6) 1 d D U P I 2
H44D H 0.483033 0.098850 0.326698 0.136 Uiso 0.243(6) 1 calc R U P I 2
H44E H 0.535216 0.070222 0.282885 0.136 Uiso 0.243(6) 1 calc R U P I 2
H44F H 0.445154 0.071875 0.262635 0.136 Uiso 0.243(6) 1 calc R U P I 2
C45A C 0.5880(13) 0.2209(14) 0.2202(7) 0.107(6) Uani 0.243(6) 1 d D U P I 2
H45D H 0.549961 0.210850 0.185856 0.161 Uiso 0.243(6) 1 calc R U P I 2
H45E H 0.634156 0.203491 0.212996 0.161 Uiso 0.243(6) 1 calc R U P I 2
H45F H 0.611349 0.275584 0.230305 0.161 Uiso 0.243(6) 1 calc R U P I 2
C46A C 0.4638(10) 0.1998(11) 0.2616(7) 0.070(4) Uani 0.243(6) 1 d D U P I 2
H46D H 0.437814 0.184763 0.222812 0.105 Uiso 0.243(6) 1 calc R U P I 2
H46E H 0.480235 0.254766 0.268406 0.105 Uiso 0.243(6) 1 calc R U P I 2
H46F H 0.423202 0.173216 0.289146 0.105 Uiso 0.243(6) 1 calc R U P I 2
C56 C 0.9300(8) 0.1638(8) 0.6704(4) 0.063(3) Uani 0.296(6) 1 d D U P H 2
H56A H 0.872553 0.160079 0.677322 0.094 Uiso 0.296(6) 1 calc R U P H 2
H56B H 0.931921 0.112756 0.668264 0.094 Uiso 0.296(6) 1 calc R U P H 2
H56C H 0.946508 0.187926 0.634334 0.094 Uiso 0.296(6) 1 calc R U P H 2
C1B C 1.0824(7) 0.2240(11) 0.7019(5) 0.081(4) Uani 0.296(6) 1 d D U P H 2
H1BA H 1.093292 0.247579 0.665132 0.122 Uiso 0.296(6) 1 calc R U P H 2
H1BB H 1.091203 0.175851 0.699957 0.122 Uiso 0.296(6) 1 calc R U P H 2
H1BC H 1.121032 0.258183 0.731825 0.122 Uiso 0.296(6) 1 calc R U P H 2
C1C C 0.9877(13) 0.2946(8) 0.7103(6) 0.092(5) Uani 0.296(6) 1 d D U P H 2
H1CA H 1.019480 0.326997 0.743384 0.138 Uiso 0.296(6) 1 calc R U P H 2
H1CB H 0.929550 0.292699 0.708543 0.138 Uiso 0.296(6) 1 calc R U P H 2
H1CC H 1.014340 0.315384 0.675389 0.138 Uiso 0.296(6) 1 calc R U P H 2
C114 C 1.0583(7) 0.0421(6) 0.9097(5) 0.088(3) Uani 0.477(7) 1 d D U P K 2
H11A H 1.112983 0.071770 0.895224 0.132 Uiso 0.477(7) 1 calc R U P K 2
H11B H 1.060230 -0.004849 0.924672 0.132 Uiso 0.477(7) 1 calc R U P K 2
H11C H 1.045664 0.071962 0.940204 0.132 Uiso 0.477(7) 1 calc R U P K 2
C1D C 1.0029(8) -0.0250(6) 0.8109(5) 0.081(3) Uani 0.477(7) 1 d D U P K 2
H1DA H 0.951639 -0.037062 0.785780 0.121 Uiso 0.477(7) 1 calc R U P K 2
H1DB H 1.008162 -0.072199 0.822688 0.121 Uiso 0.477(7) 1 calc R U P K 2
H1DC H 1.052235 0.004164 0.790406 0.121 Uiso 0.477(7) 1 calc R U P K 2
C1E C 0.9035(6) -0.0349(5) 0.8854(5) 0.095(3) Uani 0.477(7) 1 d D U P K 2
H1EA H 0.887417 -0.013487 0.919342 0.143 Uiso 0.477(7) 1 calc R U P K 2
H1EB H 0.907257 -0.083843 0.893737 0.143 Uiso 0.477(7) 1 calc R U P K 2
H1EC H 0.860902 -0.042240 0.853974 0.143 Uiso 0.477(7) 1 calc R U P K 2
C97A C 1.3274(7) 0.1670(7) 1.0419(5) 0.083(3) Uani 0.449(7) 1 d D U P J 2
C137 C 1.3576(11) 0.1218(9) 1.0805(7) 0.106(4) Uani 0.449(7) 1 d D U P J 2
H13J H 1.388586 0.153828 1.113921 0.159 Uiso 0.449(7) 1 calc R U P J 2
H13K H 1.394981 0.102166 1.060539 0.159 Uiso 0.449(7) 1 calc R U P J 2
H13L H 1.309261 0.079268 1.092652 0.159 Uiso 0.449(7) 1 calc R U P J 2
C98A C 1.2620(9) 0.1023(8) 0.9923(6) 0.086(3) Uani 0.449(7) 1 d D U P J 2
H98D H 1.211704 0.069490 1.010185 0.129 Uiso 0.449(7) 1 calc R U P J 2
H98E H 1.291392 0.071357 0.976277 0.129 Uiso 0.449(7) 1 calc R U P J 2
H98F H 1.245234 0.128851 0.961750 0.129 Uiso 0.449(7) 1 calc R U P J 2
C99A C 1.3960(6) 0.2310(7) 1.0146(5) 0.108(4) Uani 0.449(7) 1 d D U P J 2
H99D H 1.369689 0.255373 0.987720 0.163 Uiso 0.449(7) 1 calc R U P J 2
H99E H 1.432024 0.210153 0.994286 0.163 Uiso 0.449(7) 1 calc R U P J 2
H99F H 1.430255 0.268596 1.044367 0.163 Uiso 0.449(7) 1 calc R U P J 2

loop_
_atom_site_aniso_label
_atom_site_aniso_U_11
_atom_site_aniso_U_22
_atom_site_aniso_U_33
_atom_site_aniso_U_23
_atom_site_aniso_U_13
_atom_site_aniso_U_12
Br2 0.03050(15) 0.02702(15) 0.02293(14) 0.00446(10) 0.00266(11) 0.00565(11)
Br4 0.02703(16) 0.0419(2) 0.0618(2) -0.01327(16) -0.01158(15) 0.00913(14)
C33 0.0280(12) 0.0282(13) 0.0313(13) 0.0075(10) 0.0077(10) 0.0144(10)
C7 0.0295(12) 0.0225(12) 0.0234(12) 0.0012(9) 0.0003(9) 0.0117(10)
C22 0.0211(11) 0.0279(12) 0.0226(12) 0.0048(9) 0.0017(9) 0.0106(10)
C31 0.0226(11) 0.0352(13) 0.0213(12) 0.0052(10) 0.0007(9) 0.0155(10)
C32 0.0238(11) 0.0343(13) 0.0233(12) 0.0038(10) 0.0020(9) 0.0159(10)
C28 0.0221(11) 0.0308(13) 0.0220(12) 0.0054(10) -0.0016(9) 0.0122(10)
C48 0.0206(11) 0.0303(13) 0.0216(11) 0.0054(9) 0.0014(9) 0.0123(10)
C29 0.0221(11) 0.0300(13) 0.0229(12) 0.0048(10) 0.0000(9) 0.0116(10)
C25 0.0295(12) 0.0333(13) 0.0217(12) 0.0005(10) 0.0023(9) 0.0152(11)
C24 0.0235(11) 0.0306(13) 0.0213(11) 0.0036(9) 0.0006(9) 0.0138(10)
C57 0.0222(11) 0.0311(13) 0.0229(12) 0.0006(10) 0.0029(9) 0.0082(10)
C27 0.0237(11) 0.0272(12) 0.0218(12) 0.0051(9) -0.0016(9) 0.0072(10)
C49 0.0219(11) 0.0296(13) 0.0198(11) 0.0041(9) 0.0002(9) 0.0130(10)
C47 0.0243(11) 0.0290(13) 0.0280(12) 0.0014(10) 0.0023(9) 0.0135(10)
C120 0.0236(12) 0.0347(14) 0.0251(12) 0.0020(10) -0.0024(9) 0.0103(10)
C23 0.0227(11) 0.0315(13) 0.0200(11) 0.0044(9) 0.0011(9) 0.0133(10)
C30 0.0205(11) 0.0300(13) 0.0207(11) 0.0037(9) -0.0005(9) 0.0113(10)
C50 0.0201(11) 0.0305(13) 0.0199(11) 0.0056(9) 0.0005(9) 0.0129(10)
C51 0.0224(11) 0.0298(13) 0.0212(11) 0.0039(9) -0.0002(9) 0.0123(10)
C21 0.0221(11) 0.0286(12) 0.0188(11) 0.0026(9) -0.0008(9) 0.0124(10)
C117 0.0190(11) 0.0400(14) 0.0215(12) 0.0038(10) 0.0022(9) 0.0085(10)
C26 0.0312(12) 0.0271(13) 0.0254(12) 0.0002(10) -0.0025(10) 0.0115(10)
C8 0.0282(12) 0.0293(13) 0.0313(13) 0.0051(10) -0.0009(10) 0.0100(10)
C5 0.0246(11) 0.0296(13) 0.0192(11) 0.0047(9) 0.0041(9) 0.0091(10)
C59 0.0207(11) 0.0408(15) 0.0269(13) 0.0009(11) 0.0034(10) 0.0053(11)
C107 0.0216(12) 0.0500(16) 0.0234(12) -0.0079(11) 0.0008(9) 0.0092(11)
C116 0.0186(11) 0.0390(14) 0.0240(12) 0.0041(10) -0.0004(9) 0.0053(10)
C53 0.0246(12) 0.0374(15) 0.0302(13) 0.0102(11) 0.0075(10) 0.0089(11)
C52 0.0250(12) 0.0370(14) 0.0248(12) 0.0064(10) 0.0048(9) 0.0147(11)
C58 0.0199(11) 0.0357(14) 0.0278(13) 0.0028(10) 0.0032(9) 0.0096(10)
C110 0.0196(11) 0.0421(15) 0.0209(12) 0.0009(10) 0.0045(9) 0.0103(10)
C6 0.0213(11) 0.0259(12) 0.0243(12) 0.0046(9) 0.0038(9) 0.0104(9)
C12 0.0310(13) 0.0326(13) 0.0268(13) 0.0012(10) 0.0014(10) 0.0172(11)
C118 0.0189(11) 0.0438(15) 0.0177(11) 0.0031(10) 0.0026(9) 0.0110(10)
C11 0.0384(14) 0.0321(14) 0.0337(14) -0.0010(11) -0.0035(11) 0.0215(12)
C111 0.0263(12) 0.0449(16) 0.0284(13) 0.0042(11) 0.0046(10) 0.0145(11)
C54 0.0261(12) 0.0300(13) 0.0315(13) 0.0022(10) 0.0039(10) 0.0078(10)
C4 0.0269(12) 0.0401(14) 0.0232(12) 0.0024(10) 0.0028(10) 0.0137(11)
C115 0.0181(11) 0.0415(15) 0.0217(12) 0.0027(10) 0.0019(9) 0.0094(10)
C62 0.0277(12) 0.0334(14) 0.0324(13) 0.0024(11) 0.0076(10) 0.0125(11)
C34 0.0277(12) 0.0332(14) 0.0334(14) 0.0021(11) 0.0067(10) 0.0150(11)
C108 0.0216(11) 0.0472(16) 0.0201(12) -0.0042(11) 0.0029(9) 0.0104(11)
C121 0.0235(12) 0.0377(14) 0.0264(13) -0.0028(10) -0.0025(10) 0.0104(11)
C119 0.0173(11) 0.0478(16) 0.0195(12) 0.0026(10) 0.0016(9) 0.0104(11)
C109 0.0186(11) 0.0387(14) 0.0196(12) -0.0011(10) 0.0038(9) 0.0071(10)
C106 0.0199(11) 0.0559(17) 0.0170(11) -0.0026(11) 0.0000(9) 0.0128(11)
C86 0.0256(12) 0.0374(14) 0.0304(13) 0.0083(11) 0.0044(10) 0.0116(11)
C36 0.0377(14) 0.0397(15) 0.0384(15) 0.0018(12) 0.0120(12) 0.0210(12)
C138 0.0216(12) 0.0381(15) 0.0359(14) 0.0026(11) 0.0013(10) 0.0063(11)
C125 0.0243(12) 0.0448(16) 0.0320(14) 0.0076(11) 0.0015(10) 0.0123(11)
C71 0.0282(12) 0.0296(13) 0.0321(13) 0.0035(10) 0.0045(10) 0.0082(10)
C38 0.0306(13) 0.0381(15) 0.0352(14) 0.0078(11) 0.0048(11) 0.0171(11)
C122 0.0249(12) 0.0360(14) 0.0331(14) -0.0048(11) -0.0064(10) 0.0131(11)
C61 0.0304(13) 0.0322(14) 0.0414(15) -0.0005(11) 0.0112(11) 0.0101(11)
C87 0.0198(11) 0.0423(15) 0.0252(12) 0.0063(11) 0.0004(9) 0.0091(11)
C85 0.0278(13) 0.0434(16) 0.0327(14) 0.0063(12) 0.0022(11) 0.0116(12)
C134 0.0234(12) 0.0535(17) 0.0347(14) -0.0145(12) -0.0042(11) 0.0124(12)
C60 0.0289(13) 0.0402(15) 0.0332(14) -0.0035(11) 0.0115(11) 0.0088(11)
C37 0.0320(13) 0.0401(15) 0.0453(16) 0.0132(12) 0.0128(12) 0.0224(12)
C88 0.0195(11) 0.0525(17) 0.0240(12) 0.0076(11) 0.0035(9) 0.0141(11)
C72 0.0339(14) 0.0352(15) 0.0332(14) -0.0006(11) 0.0049(11) 0.0059(11)
C113 0.0284(13) 0.0410(16) 0.0328(14) -0.0059(12) 0.0013(11) 0.0050(11)
C124 0.0348(14) 0.0442(16) 0.0299(14) 0.0075(12) -0.0019(11) 0.0156(12)
C35 0.0343(14) 0.0349(14) 0.0389(15) 0.0016(11) 0.0095(11) 0.0159(12)
C9 0.0402(15) 0.0295(14) 0.0363(15) 0.0096(11) -0.0014(12) 0.0095(12)
C82 0.0261(13) 0.0405(15) 0.0414(16) 0.0102(12) 0.0015(11) 0.0103(11)
C123 0.0327(13) 0.0421(15) 0.0315(14) 0.0012(11) -0.0075(11) 0.0166(12)
C84 0.0335(14) 0.0457(16) 0.0327(14) 0.0094(12) 0.0082(11) 0.0148(12)
C83 0.0261(13) 0.0438(16) 0.0477(17) 0.0152(13) 0.0108(12) 0.0100(12)
C10 0.0450(15) 0.0322(14) 0.0387(15) 0.0090(12) -0.0054(12) 0.0176(12)
C89 0.0268(13) 0.0550(17) 0.0285(13) 0.0127(12) 0.0058(10) 0.0164(12)
C130 0.0244(12) 0.0505(17) 0.0367(15) -0.0089(12) -0.0067(11) 0.0172(12)
C140 0.0296(14) 0.062(2) 0.0352(15) -0.0072(14) 0.0008(11) 0.0097(13)
C152 0.0261(12) 0.0413(15) 0.0316(14) 0.0096(11) 0.0025(10) 0.0103(11)
C112 0.0348(14) 0.0407(16) 0.0358(15) 0.0008(12) 0.0043(11) 0.0123(12)
C13 0.0431(16) 0.0516(18) 0.0467(17) -0.0007(13) -0.0049(13) 0.0341(14)
C67 0.0264(13) 0.0607(19) 0.0284(14) 0.0102(13) 0.0058(10) 0.0126(13)
C139 0.0259(12) 0.0468(16) 0.0319(14) -0.0001(12) 0.0006(10) 0.0096(12)
Br3 0.0516(14) 0.0355(13) 0.0587(16) -0.0176(11) 0.0080(12) 0.0040(11)
C135 0.0266(13) 0.060(2) 0.0376(15) -0.0175(14) -0.0101(11) 0.0144(13)
C90 0.0269(13) 0.068(2) 0.0209(13) 0.0103(12) 0.0023(10) 0.0223(13)
C92 0.0376(15) 0.0528(18) 0.0335(15) 0.0058(13) -0.0075(12) 0.0151(13)
C3 0.0280(13) 0.0485(16) 0.0280(13) 0.0042(12) 0.0019(10) 0.0104(12)
C91 0.0315(14) 0.067(2) 0.0340(15) 0.0123(14) 0.0008(11) 0.0232(14)
C131 0.0283(13) 0.0492(17) 0.0450(16) -0.0104(13) -0.0076(12) 0.0186(12)
C105 0.0231(12) 0.0588(18) 0.0217(12) -0.0025(12) -0.0005(10) 0.0148(12)
C73 0.0318(14) 0.0474(17) 0.0301(14) -0.0048(12) -0.0017(11) 0.0043(12)
C68 0.0319(14) 0.0595(19) 0.0361(15) 0.0146(13) 0.0121(12) 0.0134(13)
C126 0.0468(17) 0.060(2) 0.0346(16) 0.0143(14) 0.0016(13) 0.0200(15)
C136 0.0282(13) 0.079(2) 0.0255(14) -0.0038(14) -0.0061(11) 0.0247(15)
C81 0.0248(13) 0.0557(19) 0.0567(19) 0.0142(15) -0.0046(13) 0.0049(13)
C70 0.0444(17) 0.080(2) 0.0510(19) 0.0350(17) 0.0201(14) 0.0329(17)
C153 0.0443(16) 0.061(2) 0.0350(16) 0.0098(14) 0.0105(13) 0.0140(15)
C141 0.0453(17) 0.0452(18) 0.056(2) -0.0081(15) 0.0139(14) 0.0120(14)
C93 0.0508(18) 0.063(2) 0.0386(17) 0.0072(15) -0.0114(14) 0.0182(16)
C143 0.0406(16) 0.0437(17) 0.0513(18) 0.0110(14) 0.0174(13) 0.0132(13)
C2 0.0301(14) 0.0550(18) 0.0403(16) 0.0030(13) -0.0032(12) 0.0130(13)
C74 0.0471(17) 0.0462(18) 0.0487(18) -0.0152(14) 0.0004(14) 0.0112(14)
C63 0.0472(17) 0.0402(16) 0.067(2) 0.0064(15) 0.0302(15) 0.0228(14)
C43 0.0470(17) 0.0570(19) 0.0406(16) -0.0175(14) 0.0027(13) 0.0226(15)
C17 0.0455(17) 0.0495(19) 0.0530(19) 0.0284(15) 0.0008(14) 0.0067(14)
C133 0.0349(16) 0.057(2) 0.090(3) -0.0244(19) -0.0062(16) 0.0225(15)
C39 0.0341(15) 0.061(2) 0.060(2) 0.0099(16) 0.0078(14) 0.0295(15)
C132 0.0221(14) 0.116(3) 0.0460(19) 0.0075(19) 0.0019(13) 0.0190(17)
C14 0.084(3) 0.088(3) 0.069(2) 0.024(2) 0.013(2) 0.069(2)
C101 0.077(2) 0.055(2) 0.0359(17) 0.0064(15) -0.0170(16) 0.0201(18)
C142 0.0546(19) 0.0438(18) 0.073(2) 0.0047(16) 0.0238(17) 0.0151(15)
C96 0.075(2) 0.133(4) 0.0339(17) 0.015(2) 0.0048(16) 0.076(3)
C18 0.061(2) 0.075(2) 0.049(2) 0.0234(18) 0.0127(16) 0.0197(19)
C148 0.061(2) 0.079(2) 0.0311(16) -0.0083(15) 0.0011(14) 0.0291(18)
C69 0.0468(18) 0.096(3) 0.0318(17) 0.0090(17) -0.0047(14) 0.0026(18)
C78 0.0418(18) 0.083(3) 0.079(3) -0.007(2) -0.0096(17) 0.0354(18)
C127 0.051(2) 0.134(4) 0.0420(19) 0.038(2) 0.0111(16) 0.030(2)
C64 0.054(2) 0.074(2) 0.094(3) 0.024(2) 0.030(2) 0.0397(19)
C154 0.077(2) 0.064(2) 0.0393(18) 0.0128(16) 0.0080(17) 0.0082(19)
C16 0.0478(19) 0.095(3) 0.080(3) 0.034(2) 0.0166(18) 0.050(2)
C40 0.0394(17) 0.082(3) 0.083(3) -0.002(2) 0.0139(17) 0.0373(18)
C129 0.063(2) 0.077(2) 0.0389(18) 0.0087(16) -0.0004(15) 0.0245(19)
C79 0.0361(17) 0.080(3) 0.068(2) 0.0123(19) 0.0029(16) 0.0147(17)
C1 0.055(2) 0.096(3) 0.055(2) 0.012(2) -0.0093(16) 0.036(2)
C128 0.071(2) 0.067(2) 0.057(2) 0.0235(18) -0.0013(18) 0.0230(19)
C102 0.079(3) 0.062(2) 0.057(2) -0.0036(18) -0.0247(19) 0.019(2)
C42 0.0382(18) 0.097(3) 0.082(3) -0.017(2) -0.0051(17) 0.0367(19)
C15 0.048(2) 0.107(3) 0.127(4) -0.058(3) -0.038(2) 0.052(2)
C104 0.100(3) 0.090(3) 0.0265(17) 0.0039(18) -0.0002(18) 0.013(2)
C94 0.079(3) 0.121(4) 0.048(2) 0.016(2) -0.0111(18) 0.068(3)
C75 0.104(3) 0.072(3) 0.054(2) -0.0078(19) 0.014(2) 0.035(2)
C20 0.0418(19) 0.128(4) 0.088(3) 0.075(3) 0.0206(19) 0.016(2)
C66 0.112(3) 0.077(3) 0.124(4) 0.050(3) 0.072(3) 0.075(3)
Br1 0.056(2) 0.046(2) 0.089(3) 0.0099(19) 0.0199(19) 0.0030(16)
C156 0.104(3) 0.068(3) 0.047(2) -0.0007(18) 0.022(2) 0.002(2)
C95 0.109(3) 0.177(5) 0.047(2) 0.019(3) 0.002(2) 0.114(4)
C77 0.106(3) 0.051(2) 0.075(3) -0.002(2) 0.006(2) 0.018(2)
C41 0.066(3) 0.136(4) 0.117(4) 0.069(3) 0.026(2) 0.073(3)
C103 0.176(5) 0.074(3) 0.042(2) -0.0006(19) -0.038(3) 0.061(3)
C76 0.091(3) 0.089(3) 0.126(4) -0.056(3) -0.026(3) 0.055(3)
C19 0.118(4) 0.047(2) 0.083(3) 0.026(2) 0.014(3) -0.006(2)
C155 0.079(3) 0.202(6) 0.045(2) 0.046(3) 0.016(2) 0.081(4)
C65 0.093(3) 0.060(2) 0.099(3) -0.017(2) 0.032(3) 0.032(2)
C157 0.046(2) 0.064(3) 0.061(3) 0.004(2) -0.019(2) 0.004(2)
C144 0.149(4) 0.064(3) 0.102(3) 0.021(2) 0.056(3) 0.058(3)
C80 0.032(2) 0.064(3) 0.093(4) 0.023(3) -0.018(2) 0.011(2)
C158 0.026(2) 0.096(4) 0.081(4) 0.032(3) -0.003(2) -0.006(2)
C149 0.068(4) 0.082(4) 0.033(3) 0.014(2) 0.006(2) -0.009(3)
C44 0.059(3) 0.081(4) 0.063(3) -0.017(3) -0.011(2) 0.007(3)
C46 0.094(4) 0.093(4) 0.053(3) -0.004(3) -0.026(3) 0.019(3)
C45 0.083(4) 0.193(7) 0.101(4) -0.113(5) -0.043(3) 0.090(4)
C151 0.067(3) 0.098(4) 0.042(3) -0.003(3) -0.005(2) 0.033(3)
C97 0.078(6) 0.115(6) 0.072(4) 0.009(5) 0.004(4) 0.071(5)
C150 0.093(4) 0.098(4) 0.045(3) -0.014(3) 0.009(3) 0.045(3)
C98 0.083(7) 0.138(9) 0.138(7) 0.022(7) 0.033(6) 0.067(6)
C145 0.089(6) 0.067(5) 0.117(7) 0.031(5) 0.022(5) 0.049(5)
C100 0.127(9) 0.154(10) 0.095(7) -0.001(7) 0.015(7) 0.099(7)
C147 0.132(8) 0.049(5) 0.119(8) 0.005(5) 0.015(6) 0.027(5)
C146 0.080(5) 0.081(5) 0.150(8) 0.037(5) 0.038(5) 0.052(4)
C99 0.096(6) 0.101(7) 0.161(9) -0.010(6) 0.023(6) 0.059(5)
C55 0.031(5) 0.095(8) 0.069(7) 0.015(7) -0.003(5) 0.029(6)
C1A 0.041(6) 0.075(8) 0.072(8) -0.001(7) -0.016(6) 0.003(6)
C80A 0.030(5) 0.097(9) 0.064(7) 0.012(7) -0.013(5) 0.005(6)
C44A 0.086(9) 0.094(9) 0.081(9) -0.031(8) -0.035(8) 0.029(8)
C45A 0.091(9) 0.146(11) 0.057(8) -0.036(9) -0.021(8) 0.019(9)
C46A 0.071(8) 0.089(9) 0.050(7) -0.016(7) -0.015(6) 0.033(7)
C56 0.061(6) 0.092(7) 0.025(5) -0.013(5) -0.003(4) 0.019(6)
C1B 0.063(7) 0.120(9) 0.040(6) 0.011(6) 0.011(5) 0.008(7)
C1C 0.121(9) 0.099(8) 0.030(6) 0.016(6) 0.007(7) 0.009(8)
C114 0.104(7) 0.074(6) 0.105(7) 0.016(5) 0.013(6) 0.053(5)
C1D 0.090(7) 0.053(6) 0.109(8) 0.009(5) 0.028(6) 0.035(5)
C1E 0.110(7) 0.041(4) 0.142(8) 0.026(5) 0.045(6) 0.031(4)
C97A 0.082(6) 0.135(7) 0.071(5) 0.038(6) 0.021(5) 0.080(5)
C137 0.110(9) 0.128(9) 0.117(7) 0.018(8) 0.008(7) 0.085(7)
C98A 0.107(9) 0.107(9) 0.080(7) 0.009(6) 0.026(6) 0.079(7)
C99A 0.072(6) 0.169(10) 0.116(8) 0.038(7) 0.042(6) 0.076(6)

loop_
_atom_type_symbol
_atom_type_description
_atom_type_scat_dispersion_real
_atom_type_scat_dispersion_imag
_atom_type_scat_source
C C 0.0181 0.0091 'International Tables Vol C Tables 4.2.6.8 and 6.1.1.4'
H H 0.0000 0.0000 'International Tables Vol C Tables 4.2.6.8 and 6.1.1.4'
Br Br -0.6763 1.2805 'International Tables Vol C Tables 4.2.6.8 and 6.1.1.4'
Cl Cl 0.3639 0.7018 'International Tables Vol C Tables 4.2.6.8 and 6.1.1.4'
O O 0.0492 0.0322 'International Tables Vol C Tables 4.2.6.8 and 6.1.1.4'

loop_
_geom_angle_atom_site_label_1
_geom_angle_atom_site_label_2
_geom_angle_atom_site_label_3
_geom_angle
_geom_angle_site_symmetry_1
_geom_angle_site_symmetry_3
_geom_angle_publ_flag
C34 C33 C32 119.7(2) . . ?
C34 C33 C38 119.5(2) . . ?
C38 C33 C32 120.7(2) . . ?
C8 C7 C6 118.1(2) . . ?
C8 C7 C12 119.5(2) . . ?
C12 C7 C6 122.3(2) . . ?
C23 C22 H22 120.2 . . ?
C23 C22 C21 119.7(2) . . ?
C21 C22 H22 120.2 . . ?
C30 C31 C32 118.5(2) . . ?
C52 C31 C32 124.7(2) . . ?
C52 C31 C30 116.8(2) . . ?
C31 C32 C33 121.0(2) . . ?
C47 C32 C33 117.1(2) . . ?
C47 C32 C31 121.8(2) . . ?
C27 C28 C29 128.0(2) . . ?
C27 C28 C51 113.5(2) . . ?
C51 C28 C29 118.6(2) . . ?
C49 C48 C47 117.1(2) . . ?
C49 C48 C6 108.51(19) . . ?
C47 C48 C6 134.3(2) . . ?
C30 C29 C28 118.7(2) . . ?
C54 C29 C28 126.9(2) . . ?
C54 C29 C30 114.4(2) . . ?
C24 C25 H25 120.3 . . ?
C26 C25 H25 120.3 . . ?
C26 C25 C24 119.5(2) . . ?
C25 C24 C23 124.6(2) . . ?
C25 C24 C51 116.4(2) . . ?
C51 C24 C23 118.9(2) . . ?
C58 C57 C23 119.1(2) . . ?
C62 C57 C23 121.8(2) . . ?
C62 C57 C58 119.2(2) . . ?
C28 C27 Br2 125.49(18) . . ?
C28 C27 H27 118.9 . . ?
C28 C27 C26 122.3(2) . . ?
C26 C27 Br2 112.22(17) . . ?
C26 C27 H27 118.9 . . ?
C48 C49 C30 126.8(2) . . ?
C48 C49 C50 111.4(2) . . ?
C30 C49 C50 121.8(2) . . ?
C32 C47 C48 119.8(2) . . ?
C32 C47 H47 120.1 . . ?
C48 C47 H47 120.1 . . ?
C121 C120 C115 119.9(2) . . ?
C121 C120 C125 119.5(2) . . ?
C125 C120 C115 120.5(2) . . ?
C22 C23 C24 121.5(2) . . ?
C22 C23 C57 118.1(2) . . ?
C24 C23 C57 120.3(2) . . ?
C31 C30 C29 124.8(2) . . ?
C49 C30 C31 115.9(2) . . ?
C49 C30 C29 119.3(2) . . ?
C51 C50 C49 122.7(2) . . ?
C21 C50 C49 110.4(2) . . ?
C21 C50 C51 126.9(2) . . ?
C24 C51 C28 125.4(2) . . ?
C50 C51 C28 118.8(2) . . ?
C50 C51 C24 115.7(2) . . ?
C22 C21 C6 134.0(2) . . ?
C50 C21 C22 117.2(2) . . ?
C50 C21 C6 108.59(19) . . ?
C116 C117 C87 134.4(2) . . ?
C118 C117 C116 116.9(2) . . ?
C118 C117 C87 108.7(2) . . ?
C25 C26 C27 123.0(2) . . ?
C25 C26 H26 118.5 . . ?
C27 C26 H26 118.5 . . ?
C7 C8 H8 119.4 . . ?
C7 C8 C9 121.3(2) . . ?
C9 C8 H8 119.4 . . ?
C4 C5 C6 122.9(2) . . ?
C4 C5 C71 119.8(2) . . ?
C71 C5 C6 117.2(2) . . ?
C58 C59 C67 122.3(2) . . ?
C60 C59 C58 117.3(2) . . ?
C60 C59 C67 120.4(2) . . ?
C106 C107 C108 119.3(2) . . ?
C134 C107 C108 127.5(3) . . ?
C134 C107 C106 113.2(2) . . ?
C117 C116 H116 120.0 . . ?
C115 C116 C117 120.1(2) . . ?
C115 C116 H116 120.0 . . ?
C52 C53 H53 118.5 . . ?
C52 C53 C54 123.1(2) . . ?
C54 C53 H53 118.5 . . ?
C31 C52 H52 120.4 . . ?
C53 C52 C31 119.3(2) . . ?
C53 C52 H52 120.4 . . ?
C57 C58 C59 121.6(2) . . ?
C57 C58 H58 119.2 . . ?
C59 C58 H58 119.2 . . ?
C111 C110 C115 124.6(2) . . ?
C111 C110 C109 117.7(2) . . ?
C109 C110 C115 117.7(2) . . ?
C7 C6 C48 111.61(18) . . ?
C7 C6 C21 107.66(18) . . ?
C21 C6 C48 100.97(18) . . ?
C5 C6 C7 110.56(19) . . ?
C5 C6 C48 110.01(18) . . ?
C5 C6 C21 115.71(18) . . ?
C7 C12 H12 119.5 . . ?
C7 C12 C11 121.1(2) . . ?
C11 C12 H12 119.5 . . ?
C117 C118 C119 111.0(2) . . ?
C117 C118 C109 126.8(2) . . ?
C109 C118 C119 122.3(2) . . ?
C12 C11 C13 120.2(2) . . ?
C10 C11 C12 118.0(2) . . ?
C10 C11 C13 121.8(2) . . ?
C110 C111 H111 120.4 . . ?
C112 C111 C110 119.1(2) . . ?
C112 C111 H111 120.4 . . ?
C29 C54 C53 121.6(2) . . ?
C29 C54 H54 119.2 . . ?
C29 C54 Br1 117.5(2) . . ?
C53 C54 H54 119.2 . . ?
C53 C54 Br1 117.8(2) . . ?
C5 C4 H4 119.7 . . ?
C5 C4 C3 120.7(2) . . ?
C3 C4 H4 119.7 . . ?
C116 C115 C120 118.5(2) . . ?
C116 C115 C110 121.8(2) . . ?
C110 C115 C120 119.7(2) . . ?
C57 C62 H62 119.4 . . ?
C57 C62 C61 121.1(2) . . ?
C61 C62 H62 119.4 . . ?
C33 C34 H34 119.1 . . ?
C33 C34 C35 121.7(2) . . ?
C35 C34 H34 119.1 . . ?
C109 C108 C107 118.1(2) . . ?
C113 C108 C107 127.3(2) . . ?
C113 C108 C109 114.7(2) . . ?
C120 C121 H121 119.6 . . ?
C120 C121 C122 120.8(2) . . ?
C122 C121 H121 119.6 . . ?
C106 C119 C118 121.8(2) . . ?
C88 C119 C118 111.3(2) . . ?
C88 C119 C106 126.9(2) . . ?
C110 C109 C108 123.8(2) . . ?
C118 C109 C110 116.6(2) . . ?
C118 C109 C108 119.6(2) . . ?
C119 C106 C107 118.8(2) . . ?
C119 C106 C105 115.0(3) . . ?
C105 C106 C107 126.2(2) . . ?
C85 C86 C87 122.5(2) . . ?
C152 C86 C87 118.7(2) . . ?
C152 C86 C85 118.7(2) . . ?
C37 C36 H36 118.7 . . ?
C37 C36 C35 122.6(2) . . ?
C35 C36 H36 118.7 . . ?
C139 C138 C87 122.5(2) . . ?
C139 C138 C143 118.6(3) . . ?
C143 C138 C87 118.8(2) . . ?
C120 C125 H125 119.5 . . ?
C120 C125 C124 120.9(2) . . ?
C124 C125 H125 119.5 . . ?
C5 C71 H71 119.3 . . ?
C72 C71 C5 121.4(2) . . ?
C72 C71 H71 119.3 . . ?
C33 C38 H38 119.8 . . ?
C33 C38 C37 120.4(3) . . ?
C37 C38 H38 119.8 . . ?
C121 C122 C130 121.7(2) . . ?
C123 C122 C121 118.2(2) . . ?
C123 C122 C130 120.1(2) . . ?
C62 C61 C63 122.1(2) . . ?
C60 C61 C62 117.9(2) . . ?
C60 C61 C63 119.9(2) . . ?
C117 C87 C88 100.7(2) . . ?
C86 C87 C117 110.17(19) . . ?
C86 C87 C138 111.1(2) . . ?
C86 C87 C88 114.0(2) . . ?
C138 C87 C117 112.1(2) . . ?
C138 C87 C88 108.24(19) . . ?
C86 C85 H85 119.3 . . ?
C84 C85 C86 121.4(2) . . ?
C84 C85 H85 119.3 . . ?
C107 C134 Br4 125.2(2) . . ?
C107 C134 H134 119.1 . . ?
C107 C134 C135 121.8(3) . . ?
C135 C134 Br4 113.0(2) . . ?
C135 C134 H134 119.1 . . ?
C59 C60 H60 118.5 . . ?
C61 C60 C59 122.9(2) . . ?
C61 C60 H60 118.5 . . ?
C36 C37 C38 118.3(2) . . ?
C36 C37 C39 122.3(2) . . ?
C38 C37 C39 119.3(3) . . ?
C119 C88 C87 108.3(2) . . ?
C119 C88 C89 117.8(2) . . ?
C89 C88 C87 133.8(3) . . ?
C71 C72 C73 117.7(2) . . ?
C71 C72 C74 121.5(2) . . ?
C73 C72 C74 120.8(2) . . ?
C108 C113 H113 119.1 . . ?
C108 C113 C112 121.7(2) . . ?
C108 C113 Br3 113.0(2) . . ?
C112 C113 H113 119.1 . . ?
C112 C113 Br3 123.9(2) . . ?
C125 C124 C126 122.3(2) . . ?
C123 C124 C125 117.6(2) . . ?
C123 C124 C126 120.0(2) . . ?
C34 C35 C43 120.1(2) . . ?
C36 C35 C34 117.4(3) . . ?
C36 C35 C43 122.4(2) . . ?
C8 C9 C10 117.5(2) . . ?
C8 C9 C17 121.6(2) . . ?
C10 C9 C17 120.9(2) . . ?
C83 C82 C81 121.8(2) . . ?
C152 C82 C83 117.9(2) . . ?
C152 C82 C81 120.3(2) . . ?
C122 C123 C124 122.9(2) . . ?
C122 C123 H123 118.6 . . ?
C124 C123 H123 118.6 . . ?
C85 C84 C153 119.9(2) . . ?
C83 C84 C85 118.3(2) . . ?
C83 C84 C153 121.7(2) . . ?
C82 C83 H83 119.0 . . ?
C84 C83 C82 122.0(2) . . ?
C84 C83 H83 119.0 . . ?
C11 C10 C9 122.7(2) . . ?
C11 C10 H10 118.6 . . ?
C9 C10 H10 118.6 . . ?
C88 C89 H89 120.5 . . ?
C90 C89 C88 119.1(3) . . ?
C90 C89 H89 120.5 . . ?
C131 C130 C122 109.7(2) . . ?
C131 C130 C133 109.0(2) . . ?
C133 C130 C122 109.2(2) . . ?
C132 C130 C122 112.3(2) . . ?
C132 C130 C131 108.1(3) . . ?
C132 C130 C133 108.5(3) . . ?
C139 C140 C148 119.7(3) . . ?
C141 C140 C139 118.4(3) . . ?
C141 C140 C148 121.9(3) . . ?
C86 C152 C82 121.7(2) . . ?
C86 C152 H152 119.1 . . ?
C82 C152 H152 119.1 . . ?
C111 C112 C113 122.9(3) . . ?
C111 C112 H112 118.5 . . ?
C113 C112 H112 118.5 . . ?
C14 C13 C11 110.2(3) . . ?
C16 C13 C11 111.7(2) . . ?
C16 C13 C14 107.3(3) . . ?
C16 C13 C15 110.3(3) . . ?
C15 C13 C11 108.4(2) . . ?
C15 C13 C14 108.9(3) . . ?
C59 C67 C68 109.4(2) . . ?
C59 C67 C70 112.1(2) . . ?
C68 C67 C70 106.7(3) . . ?
C69 C67 C59 108.8(3) . . ?
C69 C67 C68 110.0(2) . . ?
C69 C67 C70 109.7(3) . . ?
C138 C139 C140 121.1(3) . . ?
C138 C139 H139 119.4 . . ?
C140 C139 H139 119.4 . . ?
C134 C135 H135 118.4 . . ?
C136 C135 C134 123.2(3) . . ?
C136 C135 H135 118.4 . . ?
C89 C90 C91 118.2(3) . . ?
C89 C90 C105 121.9(2) . . ?
C105 C90 C91 119.9(2) . . ?
C91 C92 H92 119.7 . . ?
C91 C92 C93 120.6(3) . . ?
C93 C92 H92 119.7 . . ?
C4 C3 C73 117.6(2) . . ?
C4 C3 C2 122.5(3) . . ?
C73 C3 C2 119.8(2) . . ?
C92 C91 C90 119.5(3) . . ?
C92 C91 C96 120.3(3) . . ?
C96 C91 C90 120.2(3) . . ?
C130 C131 H13A 109.5 . . ?
C130 C131 H13B 109.5 . . ?
C130 C131 H13C 109.5 . . ?
H13A C131 H13B 109.5 . . ?
H13A C131 H13C 109.5 . . ?
H13B C131 H13C 109.5 . . ?
C106 C105 C90 119.4(2) . . ?
C106 C105 C136 115.7(3) . . ?
C136 C105 C90 124.9(3) . . ?
C72 C73 C3 122.7(2) . . ?
C72 C73 H73 118.7 . . ?
C3 C73 H73 118.7 . . ?
C67 C68 H68A 109.5 . . ?
C67 C68 H68B 109.5 . . ?
C67 C68 H68C 109.5 . . ?
H68A C68 H68B 109.5 . . ?
H68A C68 H68C 109.5 . . ?
H68B C68 H68C 109.5 . . ?
C124 C126 C129 108.6(3) . . ?
C127 C126 C124 112.6(2) . . ?
C127 C126 C129 108.1(3) . . ?
C127 C126 C128 109.9(3) . . ?
C128 C126 C124 109.9(3) . . ?
C128 C126 C129 107.4(3) . . ?
C135 C136 C105 119.9(3) . . ?
C135 C136 H136 120.0 . . ?
C105 C136 H136 120.0 . . ?
C82 C81 C157 109.8(3) . . ?
C82 C81 C80 108.1(3) . . ?
C82 C81 C55 106.4(5) . . ?
C82 C81 C1A 106.7(6) . . ?
C80 C81 C157 106.6(4) . . ?
C158 C81 C82 114.7(3) . . ?
C158 C81 C157 108.9(4) . . ?
C158 C81 C80 108.3(4) . . ?
C1A C81 C55 103.5(9) . . ?
C80A C81 C82 115.0(5) . . ?
C80A C81 C55 110.9(9) . . ?
C80A C81 C1A 113.4(10) . . ?
C67 C70 H70A 109.5 . . ?
C67 C70 H70B 109.5 . . ?
C67 C70 H70C 109.5 . . ?
H70A C70 H70B 109.5 . . ?
H70A C70 H70C 109.5 . . ?
H70B C70 H70C 109.5 . . ?
C154 C153 C84 112.6(3) . . ?
C154 C153 C156 109.2(3) . . ?
C154 C153 C155 108.5(3) . . ?
C156 C153 C84 109.4(3) . . ?
C156 C153 C155 107.3(4) . . ?
C155 C153 C84 109.6(3) . . ?
C140 C141 H141 119.0 . . ?
C140 C141 C142 122.0(3) . . ?
C142 C141 H141 119.0 . . ?
C92 C93 C101 119.3(3) . . ?
C94 C93 C92 117.3(3) . . ?
C94 C93 C101 123.3(3) . . ?
C138 C143 H143 119.1 . . ?
C142 C143 C138 121.8(3) . . ?
C142 C143 H143 119.1 . . ?
C3 C2 C1 109.4(2) . . ?
C78 C2 C3 112.9(2) . . ?
C78 C2 C79 109.2(3) . . ?
C78 C2 C1 107.6(3) . . ?
C79 C2 C3 108.5(3) . . ?
C79 C2 C1 109.3(3) . . ?
C72 C74 C76 112.3(3) . . ?
C75 C74 C72 110.2(3) . . ?
C75 C74 C77 109.7(3) . . ?
C75 C74 C76 108.6(3) . . ?
C77 C74 C72 110.1(3) . . ?
C77 C74 C76 105.7(4) . . ?
C61 C63 C64 109.4(3) . . ?
C61 C63 C65 108.6(3) . . ?
C64 C63 C65 107.2(3) . . ?
C66 C63 C61 112.8(2) . . ?
C66 C63 C64 110.5(3) . . ?
C66 C63 C65 108.1(3) . . ?
C35 C43 C46 108.3(3) . . ?
C35 C43 C44A 100.0(7) . . ?
C44 C43 C35 112.2(3) . . ?
C44 C43 C46 102.3(4) . . ?
C45 C43 C35 114.7(3) . . ?
C45 C43 C44 111.1(5) . . ?
C45 C43 C46 107.4(5) . . ?
C45A C43 C35 105.8(7) . . ?
C45A C43 C44A 139.8(13) . . ?
C46A C43 C35 112.7(6) . . ?
C46A C43 C44A 98.4(12) . . ?
C46A C43 C45A 99.5(13) . . ?
C9 C17 C18 110.1(3) . . ?
C9 C17 C20 112.2(2) . . ?
C20 C17 C18 107.4(3) . . ?
C19 C17 C9 108.9(3) . . ?
C19 C17 C18 109.4(3) . . ?
C19 C17 C20 108.8(4) . . ?
C130 C133 H13D 109.5 . . ?
C130 C133 H13E 109.5 . . ?
C130 C133 H13F 109.5 . . ?
H13D C133 H13E 109.5 . . ?
H13D C133 H13F 109.5 . . ?
H13E C133 H13F 109.5 . . ?
C37 C39 C40 111.9(3) . . ?
C42 C39 C37 111.2(3) . . ?
C42 C39 C40 107.4(3) . . ?
C41 C39 C37 107.6(3) . . ?
C41 C39 C40 108.8(3) . . ?
C41 C39 C42 109.8(3) . . ?
C130 C132 H13G 109.5 . . ?
C130 C132 H13H 109.5 . . ?
C130 C132 H13I 109.5 . . ?
H13G C132 H13H 109.5 . . ?
H13G C132 H13I 109.5 . . ?
H13H C132 H13I 109.5 . . ?
C13 C14 H14M 109.5 . . ?
C13 C14 H14N 109.5 . . ?
C13 C14 H14O 109.5 . . ?
H14M C14 H14N 109.5 . . ?
H14M C14 H14O 109.5 . . ?
H14N C14 H14O 109.5 . . ?
C93 C101 C103 111.4(3) . . ?
C102 C101 C93 108.1(3) . . ?
C102 C101 C103 109.1(3) . . ?
C104 C101 C93 111.5(3) . . ?
C104 C101 C102 108.6(3) . . ?
C104 C101 C103 108.0(4) . . ?
C141 C142 C144 121.6(3) . . ?
C143 C142 C141 118.0(3) . . ?
C143 C142 C144 120.4(3) . . ?
C91 C96 H96 119.4 . . ?
C91 C96 C95 121.2(3) . . ?
C95 C96 H96 119.4 . . ?
C17 C18 H18A 109.5 . . ?
C17 C18 H18B 109.5 . . ?
C17 C18 H18C 109.5 . . ?
H18A C18 H18B 109.5 . . ?
H18A C18 H18C 109.5 . . ?
H18B C18 H18C 109.5 . . ?
C140 C148 C151 105.4(3) . . ?
C140 C148 C150 109.8(4) . . ?
C140 C148 C1B 109.1(5) . . ?
C140 C148 C1C 113.4(5) . . ?
C149 C148 C140 111.0(3) . . ?
C149 C148 C151 112.7(5) . . ?
C149 C148 C150 112.9(4) . . ?
C150 C148 C151 104.5(4) . . ?
C56 C148 C140 118.6(6) . . ?
C56 C148 C1B 110.1(8) . . ?
C56 C148 C1C 104.9(9) . . ?
C1B C148 C1C 99.1(10) . . ?
C67 C69 H69A 109.5 . . ?
C67 C69 H69B 109.5 . . ?
C67 C69 H69C 109.5 . . ?
H69A C69 H69B 109.5 . . ?
H69A C69 H69C 109.5 . . ?
H69B C69 H69C 109.5 . . ?
C2 C78 H78A 109.5 . . ?
C2 C78 H78B 109.5 . . ?
C2 C78 H78C 109.5 . . ?
H78A C78 H78B 109.5 . . ?
H78A C78 H78C 109.5 . . ?
H78B C78 H78C 109.5 . . ?
C126 C127 H12A 109.5 . . ?
C126 C127 H12B 109.5 . . ?
C126 C127 H12C 109.5 . . ?
H12A C127 H12B 109.5 . . ?
H12A C127 H12C 109.5 . . ?
H12B C127 H12C 109.5 . . ?
C63 C64 H64A 109.5 . . ?
C63 C64 H64B 109.5 . . ?
C63 C64 H64C 109.5 . . ?
H64A C64 H64B 109.5 . . ?
H64A C64 H64C 109.5 . . ?
H64B C64 H64C 109.5 . . ?
C153 C154 H15A 109.5 . . ?
C153 C154 H15B 109.5 . . ?
C153 C154 H15C 109.5 . . ?
H15A C154 H15B 109.5 . . ?
H15A C154 H15C 109.5 . . ?
H15B C154 H15C 109.5 . . ?
C13 C16 H16A 109.5 . . ?
C13 C16 H16B 109.5 . . ?
C13 C16 H16C 109.5 . . ?
H16A C16 H16B 109.5 . . ?
H16A C16 H16C 109.5 . . ?
H16B C16 H16C 109.5 . . ?
C39 C40 H40A 109.5 . . ?
C39 C40 H40B 109.5 . . ?
C39 C40 H40C 109.5 . . ?
H40A C40 H40B 109.5 . . ?
H40A C40 H40C 109.5 . . ?
H40B C40 H40C 109.5 . . ?
C126 C129 H12D 109.5 . . ?
C126 C129 H12E 109.5 . . ?
C126 C129 H12F 109.5 . . ?
H12D C129 H12E 109.5 . . ?
H12D C129 H12F 109.5 . . ?
H12E C129 H12F 109.5 . . ?
C2 C79 H79A 109.5 . . ?
C2 C79 H79B 109.5 . . ?
C2 C79 H79C 109.5 . . ?
H79A C79 H79B 109.5 . . ?
H79A C79 H79C 109.5 . . ?
H79B C79 H79C 109.5 . . ?
C2 C1 H1A 109.5 . . ?
C2 C1 H1B 109.5 . . ?
C2 C1 H1C 109.5 . . ?
H1A C1 H1B 109.5 . . ?
H1A C1 H1C 109.5 . . ?
H1B C1 H1C 109.5 . . ?
C126 C128 H12G 109.5 . . ?
C126 C128 H12H 109.5 . . ?
C126 C128 H12I 109.5 . . ?
H12G C128 H12H 109.5 . . ?
H12G C128 H12I 109.5 . . ?
H12H C128 H12I 109.5 . . ?
C101 C102 H10A 109.5 . . ?
C101 C102 H10B 109.5 . . ?
C101 C102 H10C 109.5 . . ?
H10A C102 H10B 109.5 . . ?
H10A C102 H10C 109.5 . . ?
H10B C102 H10C 109.5 . . ?
C39 C42 H42A 109.5 . . ?
C39 C42 H42B 109.5 . . ?
C39 C42 H42C 109.5 . . ?
H42A C42 H42B 109.5 . . ?
H42A C42 H42C 109.5 . . ?
H42B C42 H42C 109.5 . . ?
C13 C15 H15V 109.5 . . ?
C13 C15 H15W 109.5 . . ?
C13 C15 H15X 109.5 . . ?
H15V C15 H15W 109.5 . . ?
H15V C15 H15X 109.5 . . ?
H15W C15 H15X 109.5 . . ?
C101 C104 H10D 109.5 . . ?
C101 C104 H10E 109.5 . . ?
C101 C104 H10F 109.5 . . ?
H10D C104 H10E 109.5 . . ?
H10D C104 H10F 109.5 . . ?
H10E C104 H10F 109.5 . . ?
C93 C94 H94 118.2 . . ?
C95 C94 C93 123.6(3) . . ?
C95 C94 H94 118.2 . . ?
C74 C75 H75A 109.5 . . ?
C74 C75 H75B 109.5 . . ?
C74 C75 H75C 109.5 . . ?
H75A C75 H75B 109.5 . . ?
H75A C75 H75C 109.5 . . ?
H75B C75 H75C 109.5 . . ?
C17 C20 H20A 109.5 . . ?
C17 C20 H20B 109.5 . . ?
C17 C20 H20C 109.5 . . ?
H20A C20 H20B 109.5 . . ?
H20A C20 H20C 109.5 . . ?
H20B C20 H20C 109.5 . . ?
C63 C66 H66A 109.5 . . ?
C63 C66 H66B 109.5 . . ?
C63 C66 H66C 109.5 . . ?
H66A C66 H66B 109.5 . . ?
H66A C66 H66C 109.5 . . ?
H66B C66 H66C 109.5 . . ?
C153 C156 H15D 109.5 . . ?
C153 C156 H15E 109.5 . . ?
C153 C156 H15F 109.5 . . ?
H15D C156 H15E 109.5 . . ?
H15D C156 H15F 109.5 . . ?
H15E C156 H15F 109.5 . . ?
C96 C95 C97 122.0(5) . . ?
C96 C95 C97A 118.2(5) . . ?
C94 C95 C96 116.9(3) . . ?
C94 C95 C97 119.2(5) . . ?
C94 C95 C97A 122.1(5) . . ?
C74 C77 H77A 109.5 . . ?
C74 C77 H77B 109.5 . . ?
C74 C77 H77C 109.5 . . ?
H77A C77 H77B 109.5 . . ?
H77A C77 H77C 109.5 . . ?
H77B C77 H77C 109.5 . . ?
C39 C41 H41A 109.5 . . ?
C39 C41 H41B 109.5 . . ?
C39 C41 H41C 109.5 . . ?
H41A C41 H41B 109.5 . . ?
H41A C41 H41C 109.5 . . ?
H41B C41 H41C 109.5 . . ?
C101 C103 H10G 109.5 . . ?
C101 C103 H10H 109.5 . . ?
C101 C103 H10I 109.5 . . ?
H10G C103 H10H 109.5 . . ?
H10G C103 H10I 109.5 . . ?
H10H C103 H10I 109.5 . . ?
C74 C76 H76A 109.5 . . ?
C74 C76 H76B 109.5 . . ?
C74 C76 H76C 109.5 . . ?
H76A C76 H76B 109.5 . . ?
H76A C76 H76C 109.5 . . ?
H76B C76 H76C 109.5 . . ?
C17 C19 H19A 109.5 . . ?
C17 C19 H19B 109.5 . . ?
C17 C19 H19C 109.5 . . ?
H19A C19 H19B 109.5 . . ?
H19A C19 H19C 109.5 . . ?
H19B C19 H19C 109.5 . . ?
C153 C155 H15G 109.5 . . ?
C153 C155 H15H 109.5 . . ?
C153 C155 H15I 109.5 . . ?
H15G C155 H15H 109.5 . . ?
H15G C155 H15I 109.5 . . ?
H15H C155 H15I 109.5 . . ?
C63 C65 H65A 109.5 . . ?
C63 C65 H65B 109.5 . . ?
C63 C65 H65C 109.5 . . ?
H65A C65 H65B 109.5 . . ?
H65A C65 H65C 109.5 . . ?
H65B C65 H65C 109.5 . . ?
C81 C157 H15J 109.5 . . ?
C81 C157 H15K 109.5 . . ?
C81 C157 H15L 109.5 . . ?
H15J C157 H15K 109.5 . . ?
H15J C157 H15L 109.5 . . ?
H15K C157 H15L 109.5 . . ?
C142 C144 C145 115.9(5) . . ?
C142 C144 C146 102.6(4) . . ?
C142 C144 C1D 109.7(6) . . ?
C142 C144 C1E 101.9(5) . . ?
C145 C144 C146 92.3(7) . . ?
C147 C144 C142 120.5(7) . . ?
C147 C144 C145 116.0(7) . . ?
C147 C144 C146 102.3(7) . . ?
C114 C144 C142 113.8(6) . . ?
C114 C144 C1D 119.4(8) . . ?
C114 C144 C1E 112.8(8) . . ?
C1D C144 C1E 96.7(6) . . ?
C81 C80 H80A 109.5 . . ?
C81 C80 H80B 109.5 . . ?
C81 C80 H80C 109.5 . . ?
H80A C80 H80B 109.5 . . ?
H80A C80 H80C 109.5 . . ?
H80B C80 H80C 109.5 . . ?
C81 C158 H15M 109.5 . . ?
C81 C158 H15N 109.5 . . ?
C81 C158 H15O 109.5 . . ?
H15M C158 H15N 109.5 . . ?
H15M C158 H15O 109.5 . . ?
H15N C158 H15O 109.5 . . ?
C148 C149 H14A 109.5 . . ?
C148 C149 H14B 109.5 . . ?
C148 C149 H14C 109.5 . . ?
H14A C149 H14B 109.5 . . ?
H14A C149 H14C 109.5 . . ?
H14B C149 H14C 109.5 . . ?
C43 C44 H44A 109.5 . . ?
C43 C44 H44B 109.5 . . ?
C43 C44 H44C 109.5 . . ?
H44A C44 H44B 109.5 . . ?
H44A C44 H44C 109.5 . . ?
H44B C44 H44C 109.5 . . ?
C43 C46 H46A 109.5 . . ?
C43 C46 H46B 109.5 . . ?
C43 C46 H46C 109.5 . . ?
H46A C46 H46B 109.5 . . ?
H46A C46 H46C 109.5 . . ?
H46B C46 H46C 109.5 . . ?
C43 C45 H45A 109.5 . . ?
C43 C45 H45B 109.5 . . ?
C43 C45 H45C 109.5 . . ?
H45A C45 H45B 109.5 . . ?
H45A C45 H45C 109.5 . . ?
H45B C45 H45C 109.5 . . ?
C148 C151 H15P 109.5 . . ?
C148 C151 H15Q 109.5 . . ?
C148 C151 H15R 109.5 . . ?
H15P C151 H15Q 109.5 . . ?
H15P C151 H15R 109.5 . . ?
H15Q C151 H15R 109.5 . . ?
C95 C97 C98 98.7(8) . . ?
C100 C97 C95 110.9(8) . . ?
C100 C97 C98 103.3(9) . . ?
C100 C97 C99 115.9(10) . . ?
C99 C97 C95 118.6(7) . . ?
C99 C97 C98 106.6(9) . . ?
C148 C150 H15S 109.5 . . ?
C148 C150 H15T 109.5 . . ?
C148 C150 H15U 109.5 . . ?
H15S C150 H15T 109.5 . . ?
H15S C150 H15U 109.5 . . ?
H15T C150 H15U 109.5 . . ?
C97 C98 H98A 109.5 . . ?
C97 C98 H98B 109.5 . . ?
C97 C98 H98C 109.5 . . ?
H98A C98 H98B 109.5 . . ?
H98A C98 H98C 109.5 . . ?
H98B C98 H98C 109.5 . . ?
C144 C145 H14D 109.5 . . ?
C144 C145 H14E 109.5 . . ?
C144 C145 H14F 109.5 . . ?
H14D C145 H14E 109.5 . . ?
H14D C145 H14F 109.5 . . ?
H14E C145 H14F 109.5 . . ?
C97 C100 H10J 109.5 . . ?
C97 C100 H10K 109.5 . . ?
C97 C100 H10L 109.5 . . ?
H10J C100 H10K 109.5 . . ?
H10J C100 H10L 109.5 . . ?
H10K C100 H10L 109.5 . . ?
C144 C147 H14G 109.5 . . ?
C144 C147 H14H 109.5 . . ?
C144 C147 H14I 109.5 . . ?
H14G C147 H14H 109.5 . . ?
H14G C147 H14I 109.5 . . ?
H14H C147 H14I 109.5 . . ?
C144 C146 H14J 109.5 . . ?
C144 C146 H14K 109.5 . . ?
C144 C146 H14L 109.5 . . ?
H14J C146 H14K 109.5 . . ?
H14J C146 H14L 109.5 . . ?
H14K C146 H14L 109.5 . . ?
C97 C99 H99A 109.5 . . ?
C97 C99 H99B 109.5 . . ?
C97 C99 H99C 109.5 . . ?
H99A C99 H99B 109.5 . . ?
H99A C99 H99C 109.5 . . ?
H99B C99 H99C 109.5 . . ?
C81 C55 H55A 109.5 . . ?
C81 C55 H55B 109.5 . . ?
C81 C55 H55C 109.5 . . ?
H55A C55 H55B 109.5 . . ?
H55A C55 H55C 109.5 . . ?
H55B C55 H55C 109.5 . . ?
C81 C1A H1AA 109.5 . . ?
C81 C1A H1AB 109.5 . . ?
C81 C1A H1AC 109.5 . . ?
H1AA C1A H1AB 109.5 . . ?
H1AA C1A H1AC 109.5 . . ?
H1AB C1A H1AC 109.5 . . ?
C81 C80A H80D 109.5 . . ?
C81 C80A H80E 109.5 . . ?
C81 C80A H80F 109.5 . . ?
H80D C80A H80E 109.5 . . ?
H80D C80A H80F 109.5 . . ?
H80E C80A H80F 109.5 . . ?
C43 C44A H44D 109.5 . . ?
C43 C44A H44E 109.5 . . ?
C43 C44A H44F 109.5 . . ?
H44D C44A H44E 109.5 . . ?
H44D C44A H44F 109.5 . . ?
H44E C44A H44F 109.5 . . ?
C43 C45A H45D 109.5 . . ?
C43 C45A H45E 109.5 . . ?
C43 C45A H45F 109.5 . . ?
H45D C45A H45E 109.5 . . ?
H45D C45A H45F 109.5 . . ?
H45E C45A H45F 109.5 . . ?
C43 C46A H46D 109.5 . . ?
C43 C46A H46E 109.5 . . ?
C43 C46A H46F 109.5 . . ?
H46D C46A H46E 109.5 . . ?
H46D C46A H46F 109.5 . . ?
H46E C46A H46F 109.5 . . ?
C148 C56 H56A 109.5 . . ?
C148 C56 H56B 109.5 . . ?
C148 C56 H56C 109.5 . . ?
H56A C56 H56B 109.5 . . ?
H56A C56 H56C 109.5 . . ?
H56B C56 H56C 109.5 . . ?
C148 C1B H1BA 109.5 . . ?
C148 C1B H1BB 109.5 . . ?
C148 C1B H1BC 109.5 . . ?
H1BA C1B H1BB 109.5 . . ?
H1BA C1B H1BC 109.5 . . ?
H1BB C1B H1BC 109.5 . . ?
C148 C1C H1CA 109.5 . . ?
C148 C1C H1CB 109.5 . . ?
C148 C1C H1CC 109.5 . . ?
H1CA C1C H1CB 109.5 . . ?
H1CA C1C H1CC 109.5 . . ?
H1CB C1C H1CC 109.5 . . ?
C144 C114 H11A 109.5 . . ?
C144 C114 H11B 109.5 . . ?
C144 C114 H11C 109.5 . . ?
H11A C114 H11B 109.5 . . ?
H11A C114 H11C 109.5 . . ?
H11B C114 H11C 109.5 . . ?
C144 C1D H1DA 109.5 . . ?
C144 C1D H1DB 109.5 . . ?
C144 C1D H1DC 109.5 . . ?
H1DA C1D H1DB 109.5 . . ?
H1DA C1D H1DC 109.5 . . ?
H1DB C1D H1DC 109.5 . . ?
C144 C1E H1EA 109.5 . . ?
C144 C1E H1EB 109.5 . . ?
C144 C1E H1EC 109.5 . . ?
H1EA C1E H1EB 109.5 . . ?
H1EA C1E H1EC 109.5 . . ?
H1EB C1E H1EC 109.5 . . ?
C95 C97A C98A 98.5(8) . . ?
C137 C97A C95 109.1(10) . . ?
C137 C97A C98A 104.4(11) . . ?
C137 C97A C99A 115.6(11) . . ?
C99A C97A C95 115.5(8) . . ?
C99A C97A C98A 111.9(10) . . ?
C97A C137 H13J 109.5 . . ?
C97A C137 H13K 109.5 . . ?
C97A C137 H13L 109.5 . . ?
H13J C137 H13K 109.5 . . ?
H13J C137 H13L 109.5 . . ?
H13K C137 H13L 109.5 . . ?
C97A C98A H98D 109.5 . . ?
C97A C98A H98E 109.5 . . ?
C97A C98A H98F 109.5 . . ?
H98D C98A H98E 109.5 . . ?
H98D C98A H98F 109.5 . . ?
H98E C98A H98F 109.5 . . ?
C97A C99A H99D 109.5 . . ?
C97A C99A H99E 109.5 . . ?
C97A C99A H99F 109.5 . . ?
H99D C99A H99E 109.5 . . ?
H99D C99A H99F 109.5 . . ?
H99E C99A H99F 109.5 . . ?

loop_
_geom_bond_atom_site_label_1
_geom_bond_atom_site_label_2
_geom_bond_distance
_geom_bond_site_symmetry_2
_geom_bond_publ_flag
Br2 C27 1.913(2) . ?
Br4 C134 1.928(3) . ?
C33 C32 1.501(3) . ?
C33 C34 1.385(4) . ?
C33 C38 1.389(3) . ?
C7 C8 1.386(3) . ?
C7 C6 1.538(3) . ?
C7 C12 1.386(3) . ?
C22 H22 0.9500 . ?
C22 C23 1.389(3) . ?
C22 C21 1.398(3) . ?
C31 C32 1.432(3) . ?
C31 C30 1.422(3) . ?
C31 C52 1.417(3) . ?
C32 C47 1.390(3) . ?
C28 C29 1.511(3) . ?
C28 C27 1.388(3) . ?
C28 C51 1.454(3) . ?
C48 C49 1.364(3) . ?
C48 C47 1.403(3) . ?
C48 C6 1.553(3) . ?
C29 C30 1.440(3) . ?
C29 C54 1.390(3) . ?
C25 H25 0.9500 . ?
C25 C24 1.418(3) . ?
C25 C26 1.368(3) . ?
C24 C23 1.437(3) . ?
C24 C51 1.421(3) . ?
C57 C23 1.493(3) . ?
C57 C58 1.393(3) . ?
C57 C62 1.391(3) . ?
C27 H27 0.9500 . ?
C27 C26 1.409(3) . ?
C49 C30 1.395(3) . ?
C49 C50 1.417(3) . ?
C47 H47 0.9500 . ?
C120 C115 1.488(3) . ?
C120 C121 1.389(3) . ?
C120 C125 1.393(3) . ?
C50 C51 1.384(3) . ?
C50 C21 1.377(3) . ?
C21 C6 1.551(3) . ?
C117 C116 1.402(3) . ?
C117 C118 1.373(3) . ?
C117 C87 1.551(4) . ?
C26 H26 0.9500 . ?
C8 H8 0.9500 . ?
C8 C9 1.397(4) . ?
C5 C6 1.528(3) . ?
C5 C4 1.386(3) . ?
C5 C71 1.390(3) . ?
C59 C58 1.395(3) . ?
C59 C60 1.394(4) . ?
C59 C67 1.529(4) . ?
C107 C108 1.504(4) . ?
C107 C106 1.441(4) . ?
C107 C134 1.400(3) . ?
C116 H116 0.9500 . ?
C116 C115 1.386(4) . ?
C53 H53 0.9500 . ?
C53 C52 1.366(4) . ?
C53 C54 1.408(3) . ?
C52 H52 0.9500 . ?
C58 H58 0.9500 . ?
C110 C111 1.403(4) . ?
C110 C115 1.447(3) . ?
C110 C109 1.422(3) . ?
C12 H12 0.9500 . ?
C12 C11 1.400(3) . ?
C118 C119 1.409(3) . ?
C118 C109 1.390(4) . ?
C11 C10 1.380(4) . ?
C11 C13 1.544(4) . ?
C111 H111 0.9500 . ?
C111 C112 1.371(4) . ?
C54 H54 0.9500 . ?
C54 Br1 1.975(5) . ?
C4 H4 0.9500 . ?
C4 C3 1.400(4) . ?
C62 H62 0.9500 . ?
C62 C61 1.394(3) . ?
C34 H34 0.9500 . ?
C34 C35 1.396(3) . ?
C108 C109 1.445(3) . ?
C108 C113 1.387(4) . ?
C121 H121 0.9500 . ?
C121 C122 1.394(3) . ?
C119 C106 1.405(3) . ?
C119 C88 1.370(4) . ?
C106 C105 1.420(4) . ?
C86 C87 1.534(3) . ?
C86 C85 1.394(4) . ?
C86 C152 1.386(4) . ?
C36 H36 0.9500 . ?
C36 C37 1.387(4) . ?
C36 C35 1.392(4) . ?
C138 C87 1.542(4) . ?
C138 C139 1.380(4) . ?
C138 C143 1.388(4) . ?
C125 H125 0.9500 . ?
C125 C124 1.399(4) . ?
C71 H71 0.9500 . ?
C71 C72 1.384(4) . ?
C38 H38 0.9500 . ?
C38 C37 1.405(4) . ?
C122 C123 1.384(4) . ?
C122 C130 1.538(3) . ?
C61 C60 1.390(4) . ?
C61 C63 1.529(4) . ?
C87 C88 1.563(3) . ?
C85 H85 0.9500 . ?
C85 C84 1.390(4) . ?
C134 H134 0.9500 . ?
C134 C135 1.412(4) . ?
C60 H60 0.9500 . ?
C37 C39 1.534(4) . ?
C88 C89 1.399(4) . ?
C72 C73 1.394(4) . ?
C72 C74 1.536(4) . ?
C113 H113 0.9500 . ?
C113 C112 1.404(4) . ?
C113 Br3 1.915(4) . ?
C124 C123 1.389(4) . ?
C124 C126 1.536(4) . ?
C35 C43 1.528(4) . ?
C9 C10 1.399(4) . ?
C9 C17 1.533(4) . ?
C82 C83 1.398(4) . ?
C82 C152 1.390(4) . ?
C82 C81 1.530(4) . ?
C123 H123 0.9500 . ?
C84 C83 1.387(4) . ?
C84 C153 1.543(4) . ?
C83 H83 0.9500 . ?
C10 H10 0.9500 . ?
C89 H89 0.9500 . ?
C89 C90 1.396(4) . ?
C130 C131 1.528(4) . ?
C130 C133 1.529(4) . ?
C130 C132 1.518(4) . ?
C140 C139 1.408(4) . ?
C140 C141 1.372(5) . ?
C140 C148 1.535(4) . ?
C152 H152 0.9500 . ?
C112 H112 0.9500 . ?
C13 C14 1.531(4) . ?
C13 C16 1.517(5) . ?
C13 C15 1.524(5) . ?
C67 C68 1.530(4) . ?
C67 C70 1.532(4) . ?
C67 C69 1.524(4) . ?
C139 H139 0.9500 . ?
C135 H135 0.9500 . ?
C135 C136 1.350(5) . ?
C90 C91 1.509(4) . ?
C90 C105 1.433(4) . ?
C92 H92 0.9500 . ?
C92 C91 1.375(4) . ?
C92 C93 1.407(4) . ?
C3 C73 1.400(4) . ?
C3 C2 1.530(4) . ?
C91 C96 1.385(5) . ?
C131 H13A 0.9800 . ?
C131 H13B 0.9800 . ?
C131 H13C 0.9800 . ?
C105 C136 1.424(4) . ?
C73 H73 0.9500 . ?
C68 H68A 0.9800 . ?
C68 H68B 0.9800 . ?
C68 H68C 0.9800 . ?
C126 C127 1.508(5) . ?
C126 C129 1.562(5) . ?
C126 C128 1.524(5) . ?
C136 H136 0.9500 . ?
C81 C157 1.552(6) . ?
C81 C80 1.552(5) . ?
C81 C158 1.499(5) . ?
C81 C55 1.589(12) . ?
C81 C1A 1.566(13) . ?
C81 C80A 1.449(12) . ?
C70 H70A 0.9800 . ?
C70 H70B 0.9800 . ?
C70 H70C 0.9800 . ?
C153 C154 1.491(5) . ?
C153 C156 1.523(5) . ?
C153 C155 1.527(5) . ?
C141 H141 0.9500 . ?
C141 C142 1.394(5) . ?
C93 C101 1.527(4) . ?
C93 C94 1.389(5) . ?
C143 H143 0.9500 . ?
C143 C142 1.386(4) . ?
C2 C78 1.520(5) . ?
C2 C79 1.528(4) . ?
C2 C1 1.538(4) . ?
C74 C75 1.515(5) . ?
C74 C77 1.522(5) . ?
C74 C76 1.546(5) . ?
C63 C64 1.530(5) . ?
C63 C66 1.492(5) . ?
C63 C65 1.545(5) . ?
C43 C44 1.515(6) . ?
C43 C46 1.579(7) . ?
C43 C45 1.471(5) . ?
C43 C44A 1.539(15) . ?
C43 C45A 1.496(16) . ?
C43 C46A 1.496(13) . ?
C17 C18 1.534(5) . ?
C17 C20 1.533(5) . ?
C17 C19 1.527(5) . ?
C133 H13D 0.9800 . ?
C133 H13E 0.9800 . ?
C133 H13F 0.9800 . ?
C39 C40 1.540(5) . ?
C39 C42 1.522(5) . ?
C39 C41 1.521(5) . ?
C132 H13G 0.9800 . ?
C132 H13H 0.9800 . ?
C132 H13I 0.9800 . ?
C14 H14M 0.9800 . ?
C14 H14N 0.9800 . ?
C14 H14O 0.9800 . ?
C101 C102 1.527(5) . ?
C101 C104 1.525(6) . ?
C101 C103 1.544(5) . ?
C142 C144 1.524(6) . ?
C96 H96 0.9500 . ?
C96 C95 1.400(5) . ?
C18 H18A 0.9800 . ?
C18 H18B 0.9800 . ?
C18 H18C 0.9800 . ?
C148 C149 1.442(6) . ?
C148 C151 1.568(6) . ?
C148 C150 1.543(6) . ?
C148 C56 1.439(10) . ?
C148 C1B 1.595(12) . ?
C148 C1C 1.639(14) . ?
C69 H69A 0.9800 . ?
C69 H69B 0.9800 . ?
C69 H69C 0.9800 . ?
C78 H78A 0.9800 . ?
C78 H78B 0.9800 . ?
C78 H78C 0.9800 . ?
C127 H12A 0.9800 . ?
C127 H12B 0.9800 . ?
C127 H12C 0.9800 . ?
C64 H64A 0.9800 . ?
C64 H64B 0.9800 . ?
C64 H64C 0.9800 . ?
C154 H15A 0.9800 . ?
C154 H15B 0.9800 . ?
C154 H15C 0.9800 . ?
C16 H16A 0.9800 . ?
C16 H16B 0.9800 . ?
C16 H16C 0.9800 . ?
C40 H40A 0.9800 . ?
C40 H40B 0.9800 . ?
C40 H40C 0.9800 . ?
C129 H12D 0.9800 . ?
C129 H12E 0.9800 . ?
C129 H12F 0.9800 . ?
C79 H79A 0.9800 . ?
C79 H79B 0.9800 . ?
C79 H79C 0.9800 . ?
C1 H1A 0.9800 . ?
C1 H1B 0.9800 . ?
C1 H1C 0.9800 . ?
C128 H12G 0.9800 . ?
C128 H12H 0.9800 . ?
C128 H12I 0.9800 . ?
C102 H10A 0.9800 . ?
C102 H10B 0.9800 . ?
C102 H10C 0.9800 . ?
C42 H42A 0.9800 . ?
C42 H42B 0.9800 . ?
C42 H42C 0.9800 . ?
C15 H15V 0.9800 . ?
C15 H15W 0.9800 . ?
C15 H15X 0.9800 . ?
C104 H10D 0.9800 . ?
C104 H10E 0.9800 . ?
C104 H10F 0.9800 . ?
C94 H94 0.9500 . ?
C94 C95 1.386(5) . ?
C75 H75A 0.9800 . ?
C75 H75B 0.9800 . ?
C75 H75C 0.9800 . ?
C20 H20A 0.9800 . ?
C20 H20B 0.9800 . ?
C20 H20C 0.9800 . ?
C66 H66A 0.9800 . ?
C66 H66B 0.9800 . ?
C66 H66C 0.9800 . ?
C156 H15D 0.9800 . ?
C156 H15E 0.9800 . ?
C156 H15F 0.9800 . ?
C95 C97 1.604(9) . ?
C95 C97A 1.587(10) . ?
C77 H77A 0.9800 . ?
C77 H77B 0.9800 . ?
C77 H77C 0.9800 . ?
C41 H41A 0.9800 . ?
C41 H41B 0.9800 . ?
C41 H41C 0.9800 . ?
C103 H10G 0.9800 . ?
C103 H10H 0.9800 . ?
C103 H10I 0.9800 . ?
C76 H76A 0.9800 . ?
C76 H76B 0.9800 . ?
C76 H76C 0.9800 . ?
C19 H19A 0.9800 . ?
C19 H19B 0.9800 . ?
C19 H19C 0.9800 . ?
C155 H15G 0.9800 . ?
C155 H15H 0.9800 . ?
C155 H15I 0.9800 . ?
C65 H65A 0.9800 . ?
C65 H65B 0.9800 . ?
C65 H65C 0.9800 . ?
C157 H15J 0.9800 . ?
C157 H15K 0.9800 . ?
C157 H15L 0.9800 . ?
C144 C145 1.552(10) . ?
C144 C147 1.390(11) . ?
C144 C146 1.777(9) . ?
C144 C114 1.356(11) . ?
C144 C1D 1.620(11) . ?
C144 C1E 1.673(10) . ?
C80 H80A 0.9800 . ?
C80 H80B 0.9800 . ?
C80 H80C 0.9800 . ?
C158 H15M 0.9800 . ?
C158 H15N 0.9800 . ?
C158 H15O 0.9800 . ?
C149 H14A 0.9800 . ?
C149 H14B 0.9800 . ?
C149 H14C 0.9800 . ?
C44 H44A 0.9800 . ?
C44 H44B 0.9800 . ?
C44 H44C 0.9800 . ?
C46 H46A 0.9800 . ?
C46 H46B 0.9800 . ?
C46 H46C 0.9800 . ?
C45 H45A 0.9800 . ?
C45 H45B 0.9800 . ?
C45 H45C 0.9800 . ?
C151 H15P 0.9800 . ?
C151 H15Q 0.9800 . ?
C151 H15R 0.9800 . ?
C97 C98 1.666(16) . ?
C97 C100 1.482(16) . ?
C97 C99 1.515(12) . ?
C150 H15S 0.9800 . ?
C150 H15T 0.9800 . ?
C150 H15U 0.9800 . ?
C98 H98A 0.9800 . ?
C98 H98B 0.9800 . ?
C98 H98C 0.9800 . ?
C145 H14D 0.9800 . ?
C145 H14E 0.9800 . ?
C145 H14F 0.9800 . ?
C100 H10J 0.9800 . ?
C100 H10K 0.9800 . ?
C100 H10L 0.9800 . ?
C147 H14G 0.9800 . ?
C147 H14H 0.9800 . ?
C147 H14I 0.9800 . ?
C146 H14J 0.9800 . ?
C146 H14K 0.9800 . ?
C146 H14L 0.9800 . ?
C99 H99A 0.9800 . ?
C99 H99B 0.9800 . ?
C99 H99C 0.9800 . ?
C55 H55A 0.9800 . ?
C55 H55B 0.9800 . ?
C55 H55C 0.9800 . ?
C1A H1AA 0.9800 . ?
C1A H1AB 0.9800 . ?
C1A H1AC 0.9800 . ?
C80A H80D 0.9800 . ?
C80A H80E 0.9800 . ?
C80A H80F 0.9800 . ?
C44A H44D 0.9800 . ?
C44A H44E 0.9800 . ?
C44A H44F 0.9800 . ?
C45A H45D 0.9800 . ?
C45A H45E 0.9800 . ?
C45A H45F 0.9800 . ?
C46A H46D 0.9800 . ?
C46A H46E 0.9800 . ?
C46A H46F 0.9800 . ?
C56 H56A 0.9800 . ?
C56 H56B 0.9800 . ?
C56 H56C 0.9800 . ?
C1B H1BA 0.9800 . ?
C1B H1BB 0.9800 . ?
C1B H1BC 0.9800 . ?
C1C H1CA 0.9800 . ?
C1C H1CB 0.9800 . ?
C1C H1CC 0.9800 . ?
C114 H11A 0.9800 . ?
C114 H11B 0.9800 . ?
C114 H11C 0.9800 . ?
C1D H1DA 0.9800 . ?
C1D H1DB 0.9800 . ?
C1D H1DC 0.9800 . ?
C1E H1EA 0.9800 . ?
C1E H1EB 0.9800 . ?
C1E H1EC 0.9800 . ?
C97A C137 1.466(18) . ?
C97A C98A 1.698(19) . ?
C97A C99A 1.527(13) . ?
C137 H13J 0.9800 . ?
C137 H13K 0.9800 . ?
C137 H13L 0.9800 . ?
C98A H98D 0.9800 . ?
C98A H98E 0.9800 . ?
C98A H98F 0.9800 . ?
C99A H99D 0.9800 . ?
C99A H99E 0.9800 . ?
C99A H99F 0.9800 . ?

loop_
_geom_torsion_atom_site_label_1
_geom_torsion_atom_site_label_2
_geom_torsion_atom_site_label_3
_geom_torsion_atom_site_label_4
_geom_torsion
_geom_torsion_site_symmetry_1
_geom_torsion_site_symmetry_2
_geom_torsion_site_symmetry_3
_geom_torsion_site_symmetry_4
_geom_torsion_publ_flag
Br2 C27 C26 C25 178.99(19) . . . . ?
Br4 C134 C135 C136 -178.8(2) . . . . ?
C33 C32 C47 C48 179.8(2) . . . . ?
C33 C34 C35 C36 1.2(4) . . . . ?
C33 C34 C35 C43 -177.5(3) . . . . ?
C33 C38 C37 C36 1.5(4) . . . . ?
C33 C38 C37 C39 -175.2(2) . . . . ?
C7 C8 C9 C10 -1.1(4) . . . . ?
C7 C8 C9 C17 179.3(3) . . . . ?
C7 C12 C11 C10 -1.3(4) . . . . ?
C7 C12 C11 C13 -179.1(2) . . . . ?
C22 C21 C6 C7 -62.0(3) . . . . ?
C22 C21 C6 C48 -179.1(2) . . . . ?
C22 C21 C6 C5 62.2(3) . . . . ?
C31 C32 C47 C48 -0.9(3) . . . . ?
C32 C33 C34 C35 -177.3(2) . . . . ?
C32 C33 C38 C37 175.9(2) . . . . ?
C32 C31 C30 C29 179.6(2) . . . . ?
C32 C31 C30 C49 -0.9(3) . . . . ?
C32 C31 C52 C53 178.0(2) . . . . ?
C28 C29 C30 C31 -177.0(2) . . . . ?
C28 C29 C30 C49 3.4(3) . . . . ?
C28 C29 C54 C53 178.2(2) . . . . ?
C28 C29 C54 Br1 18.5(4) . . . . ?
C28 C27 C26 C25 -1.7(4) . . . . ?
C48 C49 C30 C31 0.9(3) . . . . ?
C48 C49 C30 C29 -179.4(2) . . . . ?
C48 C49 C50 C51 177.4(2) . . . . ?
C48 C49 C50 C21 -0.5(3) . . . . ?
C29 C28 C27 Br2 1.1(3) . . . . ?
C29 C28 C27 C26 -178.2(2) . . . . ?
C29 C28 C51 C24 -179.4(2) . . . . ?
C29 C28 C51 C50 2.5(3) . . . . ?
C25 C24 C23 C22 -174.6(2) . . . . ?
C25 C24 C23 C57 1.7(3) . . . . ?
C25 C24 C51 C28 -2.7(3) . . . . ?
C25 C24 C51 C50 175.4(2) . . . . ?
C24 C25 C26 C27 0.5(4) . . . . ?
C57 C62 C61 C60 -0.1(4) . . . . ?
C57 C62 C61 C63 179.1(3) . . . . ?
C27 C28 C29 C30 174.2(2) . . . . ?
C27 C28 C29 C54 -5.8(4) . . . . ?
C27 C28 C51 C24 1.7(3) . . . . ?
C27 C28 C51 C50 -176.4(2) . . . . ?
C49 C48 C47 C32 0.9(3) . . . . ?
C49 C48 C6 C7 -110.5(2) . . . . ?
C49 C48 C6 C21 3.6(2) . . . . ?
C49 C48 C6 C5 126.4(2) . . . . ?
C49 C50 C51 C28 0.6(3) . . . . ?
C49 C50 C51 C24 -177.6(2) . . . . ?
C49 C50 C21 C22 179.06(19) . . . . ?
C49 C50 C21 C6 3.0(2) . . . . ?
C47 C48 C49 C30 -1.0(3) . . . . ?
C47 C48 C49 C50 179.85(19) . . . . ?
C47 C48 C6 C7 67.0(3) . . . . ?
C47 C48 C6 C21 -178.9(2) . . . . ?
C47 C48 C6 C5 -56.1(3) . . . . ?
C120 C121 C122 C123 1.0(4) . . . . ?
C120 C121 C122 C130 -178.6(2) . . . . ?
C120 C125 C124 C123 1.7(4) . . . . ?
C120 C125 C124 C126 -176.8(3) . . . . ?
C23 C22 C21 C50 -0.7(3) . . . . ?
C23 C22 C21 C6 174.1(2) . . . . ?
C23 C24 C51 C28 -179.7(2) . . . . ?
C23 C24 C51 C50 -1.5(3) . . . . ?
C23 C57 C58 C59 178.4(2) . . . . ?
C23 C57 C62 C61 -178.4(2) . . . . ?
C30 C31 C32 C33 -179.8(2) . . . . ?
C30 C31 C32 C47 0.9(3) . . . . ?
C30 C31 C52 C53 -0.4(3) . . . . ?
C30 C29 C54 C53 -1.9(3) . . . . ?
C30 C29 C54 Br1 -161.6(2) . . . . ?
C30 C49 C50 C51 -1.8(3) . . . . ?
C30 C49 C50 C21 -179.7(2) . . . . ?
C50 C49 C30 C31 -179.9(2) . . . . ?
C50 C49 C30 C29 -0.3(3) . . . . ?
C50 C21 C6 C7 113.1(2) . . . . ?
C50 C21 C6 C48 -3.9(2) . . . . ?
C50 C21 C6 C5 -122.6(2) . . . . ?
C51 C28 C29 C30 -4.5(3) . . . . ?
C51 C28 C29 C54 175.5(2) . . . . ?
C51 C28 C27 Br2 179.84(16) . . . . ?
C51 C28 C27 C26 0.6(3) . . . . ?
C51 C24 C23 C22 2.1(3) . . . . ?
C51 C24 C23 C57 178.4(2) . . . . ?
C51 C50 C21 C22 1.2(3) . . . . ?
C51 C50 C21 C6 -174.9(2) . . . . ?
C21 C22 C23 C24 -0.9(3) . . . . ?
C21 C22 C23 C57 -177.3(2) . . . . ?
C21 C50 C51 C28 178.2(2) . . . . ?
C21 C50 C51 C24 -0.1(3) . . . . ?
C117 C116 C115 C120 177.1(2) . . . . ?
C117 C116 C115 C110 -2.3(3) . . . . ?
C117 C118 C119 C106 177.6(2) . . . . ?
C117 C118 C119 C88 0.0(3) . . . . ?
C117 C118 C109 C110 0.4(3) . . . . ?
C117 C118 C109 C108 179.5(2) . . . . ?
C117 C87 C88 C119 -1.7(2) . . . . ?
C117 C87 C88 C89 -177.9(3) . . . . ?
C26 C25 C24 C23 178.3(2) . . . . ?
C26 C25 C24 C51 1.5(3) . . . . ?
C8 C7 C6 C48 -174.3(2) . . . . ?
C8 C7 C6 C21 75.8(3) . . . . ?
C8 C7 C6 C5 -51.5(3) . . . . ?
C8 C7 C12 C11 0.8(4) . . . . ?
C8 C9 C10 C11 0.6(4) . . . . ?
C8 C9 C17 C18 -126.3(3) . . . . ?
C8 C9 C17 C20 -6.8(5) . . . . ?
C8 C9 C17 C19 113.7(3) . . . . ?
C5 C4 C3 C73 -0.1(4) . . . . ?
C5 C4 C3 C2 179.9(2) . . . . ?
C5 C71 C72 C73 -2.1(4) . . . . ?
C5 C71 C72 C74 177.7(2) . . . . ?
C107 C108 C109 C110 -176.5(2) . . . . ?
C107 C108 C109 C118 4.5(3) . . . . ?
C107 C108 C113 C112 178.6(2) . . . . ?
C107 C108 C113 Br3 11.8(3) . . . . ?
C107 C106 C105 C90 -179.1(2) . . . . ?
C107 C106 C105 C136 -0.6(4) . . . . ?
C107 C134 C135 C136 0.2(4) . . . . ?
C116 C117 C118 C119 -179.5(2) . . . . ?
C116 C117 C118 C109 0.7(4) . . . . ?
C116 C117 C87 C86 -59.6(3) . . . . ?
C116 C117 C87 C138 64.7(3) . . . . ?
C116 C117 C87 C88 179.6(3) . . . . ?
C52 C31 C32 C33 1.8(3) . . . . ?
C52 C31 C32 C47 -177.5(2) . . . . ?
C52 C31 C30 C29 -1.9(3) . . . . ?
C52 C31 C30 C49 177.7(2) . . . . ?
C52 C53 C54 C29 -0.2(4) . . . . ?
C52 C53 C54 Br1 159.4(2) . . . . ?
C58 C57 C23 C22 51.4(3) . . . . ?
C58 C57 C23 C24 -125.0(2) . . . . ?
C58 C57 C62 C61 1.2(4) . . . . ?
C58 C59 C60 C61 1.0(4) . . . . ?
C58 C59 C67 C68 -127.7(3) . . . . ?
C58 C59 C67 C70 -9.4(4) . . . . ?
C58 C59 C67 C69 112.2(3) . . . . ?
C110 C111 C112 C113 2.2(4) . . . . ?
C6 C7 C8 C9 -177.1(2) . . . . ?
C6 C7 C12 C11 178.2(2) . . . . ?
C6 C48 C49 C30 177.0(2) . . . . ?
C6 C48 C49 C50 -2.2(3) . . . . ?
C6 C48 C47 C32 -176.4(2) . . . . ?
C6 C5 C4 C3 175.1(2) . . . . ?
C6 C5 C71 C72 -174.2(2) . . . . ?
C12 C7 C8 C9 0.4(4) . . . . ?
C12 C7 C6 C48 8.2(3) . . . . ?
C12 C7 C6 C21 -101.7(2) . . . . ?
C12 C7 C6 C5 131.0(2) . . . . ?
C12 C11 C10 C9 0.5(4) . . . . ?
C12 C11 C13 C14 -148.8(3) . . . . ?
C12 C11 C13 C16 -29.6(4) . . . . ?
C12 C11 C13 C15 92.2(4) . . . . ?
C118 C117 C116 C115 0.3(3) . . . . ?
C118 C117 C87 C86 122.5(2) . . . . ?
C118 C117 C87 C138 -113.2(2) . . . . ?
C118 C117 C87 C88 1.7(2) . . . . ?
C118 C119 C106 C107 0.9(3) . . . . ?
C118 C119 C106 C105 -176.9(2) . . . . ?
C118 C119 C88 C87 1.1(3) . . . . ?
C118 C119 C88 C89 178.0(2) . . . . ?
C111 C110 C115 C120 5.6(3) . . . . ?
C111 C110 C115 C116 -175.0(2) . . . . ?
C111 C110 C109 C118 176.2(2) . . . . ?
C111 C110 C109 C108 -2.9(3) . . . . ?
C54 C29 C30 C31 3.0(3) . . . . ?
C54 C29 C30 C49 -176.6(2) . . . . ?
C54 C53 C52 C31 1.4(4) . . . . ?
C4 C5 C6 C7 127.6(2) . . . . ?
C4 C5 C6 C48 -108.7(2) . . . . ?
C4 C5 C6 C21 4.9(3) . . . . ?
C4 C5 C71 C72 2.8(4) . . . . ?
C4 C3 C73 C72 0.8(4) . . . . ?
C4 C3 C2 C78 2.0(4) . . . . ?
C4 C3 C2 C79 -119.1(3) . . . . ?
C4 C3 C2 C1 121.7(3) . . . . ?
C115 C120 C121 C122 -179.0(2) . . . . ?
C115 C120 C125 C124 177.6(2) . . . . ?
C115 C110 C111 C112 178.1(2) . . . . ?
C115 C110 C109 C118 -2.3(3) . . . . ?
C115 C110 C109 C108 178.6(2) . . . . ?
C62 C57 C23 C22 -129.0(2) . . . . ?
C62 C57 C23 C24 54.6(3) . . . . ?
C62 C57 C58 C59 -1.3(4) . . . . ?
C62 C61 C60 C59 -1.0(4) . . . . ?
C62 C61 C63 C64 119.6(3) . . . . ?
C62 C61 C63 C66 -3.8(5) . . . . ?
C62 C61 C63 C65 -123.7(3) . . . . ?
C34 C33 C32 C31 -117.4(3) . . . . ?
C34 C33 C32 C47 61.9(3) . . . . ?
C34 C33 C38 C37 -0.4(4) . . . . ?
C34 C35 C43 C44 -46.5(5) . . . . ?
C34 C35 C43 C46 65.6(4) . . . . ?
C34 C35 C43 C45 -174.5(5) . . . . ?
C34 C35 C43 C44A -91.2(9) . . . . ?
C34 C35 C43 C45A 120.0(12) . . . . ?
C34 C35 C43 C46A 12.4(10) . . . . ?
C108 C107 C106 C119 3.4(3) . . . . ?
C108 C107 C106 C105 -179.1(2) . . . . ?
C108 C107 C134 Br4 -1.7(4) . . . . ?
C108 C107 C134 C135 179.5(2) . . . . ?
C108 C113 C112 C111 -1.1(4) . . . . ?
C121 C120 C115 C116 65.3(3) . . . . ?
C121 C120 C115 C110 -115.3(3) . . . . ?
C121 C120 C125 C124 -0.5(4) . . . . ?
C121 C122 C123 C124 0.3(4) . . . . ?
C121 C122 C130 C131 -125.1(3) . . . . ?
C121 C122 C130 C133 115.5(3) . . . . ?
C121 C122 C130 C132 -4.9(4) . . . . ?
C119 C118 C109 C110 -179.3(2) . . . . ?
C119 C118 C109 C108 -0.2(3) . . . . ?
C119 C106 C105 C90 -1.5(3) . . . . ?
C119 C106 C105 C136 177.0(2) . . . . ?
C119 C88 C89 C90 -0.2(4) . . . . ?
C109 C110 C111 C112 -0.3(3) . . . . ?
C109 C110 C115 C120 -176.0(2) . . . . ?
C109 C110 C115 C116 3.4(3) . . . . ?
C109 C118 C119 C106 -2.6(3) . . . . ?
C109 C118 C119 C88 179.8(2) . . . . ?
C109 C108 C113 C112 -1.9(3) . . . . ?
C109 C108 C113 Br3 -168.62(18) . . . . ?
C106 C107 C108 C109 -6.0(3) . . . . ?
C106 C107 C108 C113 173.5(2) . . . . ?
C106 C107 C134 Br4 177.22(18) . . . . ?
C106 C107 C134 C135 -1.6(4) . . . . ?
C106 C119 C88 C87 -176.3(2) . . . . ?
C106 C119 C88 C89 0.6(4) . . . . ?
C106 C105 C136 C135 -1.0(4) . . . . ?
C86 C87 C88 C119 -119.7(2) . . . . ?
C86 C87 C88 C89 64.2(4) . . . . ?
C86 C85 C84 C83 -2.9(4) . . . . ?
C86 C85 C84 C153 179.1(3) . . . . ?
C36 C37 C39 C40 17.1(4) . . . . ?
C36 C37 C39 C42 137.3(3) . . . . ?
C36 C37 C39 C41 -102.4(4) . . . . ?
C36 C35 C43 C44 134.8(4) . . . . ?
C36 C35 C43 C46 -113.0(4) . . . . ?
C36 C35 C43 C45 6.9(6) . . . . ?
C36 C35 C43 C44A 90.1(10) . . . . ?
C36 C35 C43 C45A -58.6(13) . . . . ?
C36 C35 C43 C46A -166.3(9) . . . . ?
C138 C87 C88 C119 116.1(2) . . . . ?
C138 C87 C88 C89 -60.1(3) . . . . ?
C138 C143 C142 C141 -3.4(5) . . . . ?
C138 C143 C142 C144 173.4(4) . . . . ?
C125 C120 C115 C116 -112.8(3) . . . . ?
C125 C120 C115 C110 66.6(3) . . . . ?
C125 C120 C121 C122 -0.9(4) . . . . ?
C125 C124 C123 C122 -1.6(4) . . . . ?
C125 C124 C126 C127 -1.2(5) . . . . ?
C125 C124 C126 C129 118.6(3) . . . . ?
C125 C124 C126 C128 -124.2(3) . . . . ?
C71 C5 C6 C7 -55.6(3) . . . . ?
C71 C5 C6 C48 68.1(3) . . . . ?
C71 C5 C6 C21 -178.3(2) . . . . ?
C71 C5 C4 C3 -1.6(4) . . . . ?
C71 C72 C73 C3 0.3(4) . . . . ?
C71 C72 C74 C75 -121.7(3) . . . . ?
C71 C72 C74 C77 117.1(3) . . . . ?
C71 C72 C74 C76 -0.4(5) . . . . ?
C38 C33 C32 C31 66.3(3) . . . . ?
C38 C33 C32 C47 -114.4(3) . . . . ?
C38 C33 C34 C35 -1.0(4) . . . . ?
C38 C37 C39 C40 -166.4(3) . . . . ?
C38 C37 C39 C42 -46.3(4) . . . . ?
C38 C37 C39 C41 74.1(4) . . . . ?
C87 C117 C116 C115 -177.5(2) . . . . ?
C87 C117 C118 C119 -1.2(3) . . . . ?
C87 C117 C118 C109 179.0(2) . . . . ?
C87 C86 C85 C84 177.5(3) . . . . ?
C87 C86 C152 C82 -174.8(2) . . . . ?
C87 C138 C139 C140 176.1(2) . . . . ?
C87 C138 C143 C142 -173.4(3) . . . . ?
C87 C88 C89 C90 175.7(2) . . . . ?
C85 C86 C87 C117 -111.2(3) . . . . ?
C85 C86 C87 C138 123.8(3) . . . . ?
C85 C86 C87 C88 1.2(4) . . . . ?
C85 C86 C152 C82 1.0(4) . . . . ?
C85 C84 C83 C82 1.2(4) . . . . ?
C85 C84 C153 C154 -164.1(3) . . . . ?
C85 C84 C153 C156 74.2(4) . . . . ?
C85 C84 C153 C155 -43.2(4) . . . . ?
C134 C107 C108 C109 172.8(2) . . . . ?
C134 C107 C108 C113 -7.7(4) . . . . ?
C134 C107 C106 C119 -175.6(2) . . . . ?
C134 C107 C106 C105 1.9(4) . . . . ?
C134 C135 C136 C105 1.3(4) . . . . ?
C60 C59 C58 C57 0.2(4) . . . . ?
C60 C59 C67 C68 54.4(3) . . . . ?
C60 C59 C67 C70 172.7(3) . . . . ?
C60 C59 C67 C69 -65.7(3) . . . . ?
C60 C61 C63 C64 -61.2(4) . . . . ?
C60 C61 C63 C66 175.4(3) . . . . ?
C60 C61 C63 C65 55.6(4) . . . . ?
C37 C36 C35 C34 0.0(4) . . . . ?
C37 C36 C35 C43 178.6(3) . . . . ?
C88 C119 C106 C107 178.1(2) . . . . ?
C88 C119 C106 C105 0.3(4) . . . . ?
C88 C89 C90 C91 -179.4(2) . . . . ?
C88 C89 C90 C105 -1.0(4) . . . . ?
C113 C108 C109 C110 3.9(3) . . . . ?
C113 C108 C109 C118 -175.1(2) . . . . ?
C35 C36 C37 C38 -1.3(4) . . . . ?
C35 C36 C37 C39 175.3(3) . . . . ?
C123 C122 C130 C131 55.3(3) . . . . ?
C123 C122 C130 C133 -64.1(3) . . . . ?
C123 C122 C130 C132 175.5(3) . . . . ?
C123 C124 C126 C127 -179.7(3) . . . . ?
C123 C124 C126 C129 -59.9(4) . . . . ?
C123 C124 C126 C128 57.4(4) . . . . ?
C83 C82 C152 C86 -2.6(4) . . . . ?
C83 C82 C81 C157 -128.4(3) . . . . ?
C83 C82 C81 C80 115.6(4) . . . . ?
C83 C82 C81 C158 -5.4(5) . . . . ?
C83 C82 C81 C55 49.5(7) . . . . ?
C83 C82 C81 C1A -60.5(8) . . . . ?
C83 C82 C81 C80A 172.7(9) . . . . ?
C83 C84 C153 C154 18.0(4) . . . . ?
C83 C84 C153 C156 -103.7(4) . . . . ?
C83 C84 C153 C155 138.8(4) . . . . ?
C10 C11 C13 C14 33.4(4) . . . . ?
C10 C11 C13 C16 152.6(3) . . . . ?
C10 C11 C13 C15 -85.6(4) . . . . ?
C10 C9 C17 C18 54.1(4) . . . . ?
C10 C9 C17 C20 173.6(3) . . . . ?
C10 C9 C17 C19 -65.9(4) . . . . ?
C89 C90 C91 C92 -111.3(3) . . . . ?
C89 C90 C91 C96 68.6(4) . . . . ?
C89 C90 C105 C106 1.9(4) . . . . ?
C89 C90 C105 C136 -176.4(2) . . . . ?
C130 C122 C123 C124 179.9(3) . . . . ?
C140 C141 C142 C143 1.3(5) . . . . ?
C140 C141 C142 C144 -175.4(4) . . . . ?
C152 C86 C87 C117 64.4(3) . . . . ?
C152 C86 C87 C138 -60.5(3) . . . . ?
C152 C86 C87 C88 176.8(2) . . . . ?
C152 C86 C85 C84 1.9(4) . . . . ?
C152 C82 C83 C84 1.5(4) . . . . ?
C152 C82 C81 C157 54.5(4) . . . . ?
C152 C82 C81 C80 -61.5(4) . . . . ?
C152 C82 C81 C158 177.5(4) . . . . ?
C152 C82 C81 C55 -127.7(7) . . . . ?
C152 C82 C81 C1A 122.3(8) . . . . ?
C152 C82 C81 C80A -4.5(10) . . . . ?
C13 C11 C10 C9 178.3(3) . . . . ?
C67 C59 C58 C57 -177.8(2) . . . . ?
C67 C59 C60 C61 179.0(2) . . . . ?
C139 C138 C87 C117 2.3(3) . . . . ?
C139 C138 C87 C86 126.1(2) . . . . ?
C139 C138 C87 C88 -107.9(3) . . . . ?
C139 C138 C143 C142 2.6(4) . . . . ?
C139 C140 C141 C142 1.4(5) . . . . ?
C139 C140 C148 C149 58.7(5) . . . . ?
C139 C140 C148 C151 -63.6(4) . . . . ?
C139 C140 C148 C150 -175.7(3) . . . . ?
C139 C140 C148 C56 -114.3(7) . . . . ?
C139 C140 C148 C1B 118.7(8) . . . . ?
C139 C140 C148 C1C 9.3(9) . . . . ?
Br3 C113 C112 C111 164.2(2) . . . . ?
C90 C91 C96 C95 179.0(4) . . . . ?
C90 C105 C136 C135 177.3(3) . . . . ?
C92 C91 C96 C95 -1.1(6) . . . . ?
C92 C93 C101 C102 -74.3(4) . . . . ?
C92 C93 C101 C104 45.1(4) . . . . ?
C92 C93 C101 C103 165.8(4) . . . . ?
C92 C93 C94 C95 -1.0(7) . . . . ?
C91 C90 C105 C106 -179.7(2) . . . . ?
C91 C90 C105 C136 2.0(4) . . . . ?
C91 C92 C93 C101 178.5(3) . . . . ?
C91 C92 C93 C94 1.0(5) . . . . ?
C91 C96 C95 C94 1.1(8) . . . . ?
C91 C96 C95 C97 165.5(6) . . . . ?
C91 C96 C95 C97A -160.7(7) . . . . ?
C105 C90 C91 C92 70.3(4) . . . . ?
C105 C90 C91 C96 -109.8(4) . . . . ?
C73 C72 C74 C75 58.1(4) . . . . ?
C73 C72 C74 C77 -63.1(4) . . . . ?
C73 C72 C74 C76 179.4(3) . . . . ?
C73 C3 C2 C78 -178.0(3) . . . . ?
C73 C3 C2 C79 60.9(3) . . . . ?
C73 C3 C2 C1 -58.3(4) . . . . ?
C126 C124 C123 C122 176.9(3) . . . . ?
C81 C82 C83 C84 -175.7(3) . . . . ?
C81 C82 C152 C86 174.6(3) . . . . ?
C153 C84 C83 C82 179.2(3) . . . . ?
C141 C140 C139 C138 -2.2(4) . . . . ?
C141 C140 C148 C149 -118.6(5) . . . . ?
C141 C140 C148 C151 119.1(4) . . . . ?
C141 C140 C148 C150 7.0(5) . . . . ?
C141 C140 C148 C56 68.5(8) . . . . ?
C141 C140 C148 C1B -58.6(8) . . . . ?
C141 C140 C148 C1C -167.9(8) . . . . ?
C141 C142 C144 C145 162.1(6) . . . . ?
C141 C142 C144 C147 -49.4(9) . . . . ?
C141 C142 C144 C146 63.2(6) . . . . ?
C141 C142 C144 C114 119.4(7) . . . . ?
C141 C142 C144 C1D -17.2(7) . . . . ?
C141 C142 C144 C1E -118.8(5) . . . . ?
C93 C92 C91 C90 179.9(3) . . . . ?
C93 C92 C91 C96 0.0(5) . . . . ?
C93 C94 C95 C96 0.0(8) . . . . ?
C93 C94 C95 C97 -164.8(6) . . . . ?
C93 C94 C95 C97A 161.0(7) . . . . ?
C143 C138 C87 C117 178.1(2) . . . . ?
C143 C138 C87 C86 -58.1(3) . . . . ?
C143 C138 C87 C88 67.9(3) . . . . ?
C143 C138 C139 C140 0.3(4) . . . . ?
C143 C142 C144 C145 -14.6(8) . . . . ?
C143 C142 C144 C147 134.0(8) . . . . ?
C143 C142 C144 C146 -113.4(5) . . . . ?
C143 C142 C144 C114 -57.2(8) . . . . ?
C143 C142 C144 C1D 166.2(5) . . . . ?
C143 C142 C144 C1E 64.5(6) . . . . ?
C2 C3 C73 C72 -179.2(3) . . . . ?
C74 C72 C73 C3 -179.5(3) . . . . ?
C63 C61 C60 C59 179.7(3) . . . . ?
C17 C9 C10 C11 -179.8(3) . . . . ?
C101 C93 C94 C95 -178.3(4) . . . . ?
C96 C95 C97 C98 136.4(8) . . . . ?
C96 C95 C97 C100 28.5(12) . . . . ?
C96 C95 C97 C99 -109.3(9) . . . . ?
C96 C95 C97A C137 -169.2(10) . . . . ?
C96 C95 C97A C98A -60.7(9) . . . . ?
C96 C95 C97A C99A 58.6(12) . . . . ?
C148 C140 C139 C138 -179.6(3) . . . . ?
C148 C140 C141 C142 178.7(3) . . . . ?
C94 C93 C101 C102 103.0(4) . . . . ?
C94 C93 C101 C104 -137.7(4) . . . . ?
C94 C93 C101 C103 -17.0(5) . . . . ?
C94 C95 C97 C98 -59.6(9) . . . . ?
C94 C95 C97 C100 -167.5(9) . . . . ?
C94 C95 C97 C99 54.7(10) . . . . ?
C94 C95 C97A C137 30.0(14) . . . . ?
C94 C95 C97A C98A 138.5(8) . . . . ?
C94 C95 C97A C99A -102.2(10) . . . . ?

loop_
_smtbx_masks_void_nr
_smtbx_masks_void_average_x
_smtbx_masks_void_average_y
_smtbx_masks_void_average_z
_smtbx_masks_void_volume
_smtbx_masks_void_count_electrons
_smtbx_masks_void_content
1 -0.500 0.000 0.500 528.3 14.9 '1 CH3OH'
2 0.000 0.500 0.500 263.2 6.2 ?
3 0.234 0.974 0.223 49.4 1.3 ?
4 0.500 0.500 1.000 366.7 41.3 '1 CH2Cl2'
5 0.428 0.218 0.889 9.7 0.1 ?
6 0.572 0.782 0.111 9.7 0.1 ?
7 0.766 0.026 0.777 49.4 1.3 ?
